data_4105089
loop_
_publ_author_name
'Barry A. Blight'
'Amaya Camara-Campos'
'Smilja Djurdjevic'
'Martin Kaller'
'David A. Leigh'
'Fiona M. McMillan'
'Hamish McNab'
'Alexandra M. Z. Slawin'

_publ_section_title
;
 AAA-DDD Triple Hydrogen Bond Complexes
;
_journal_name_full 'Journal of the American Chemical Society'
_journal_page_first 14116
_journal_page_last 14122
_journal_paper_doi 10.1021/ja906061v
_journal_volume 131
_journal_year 2009
_chemical_formula_moiety '3[(C19 H11 N3),(C5 H8 N3),(C24 H20 B)],5(C2 H3 N)'
_chemical_formula_sum 'C154 H132 B3 N23'
_chemical_formula_weight 2337.26
_chemical_name_systematic
; 
 ? 
;
_space_group_IT_number 9
_symmetry_cell_setting monoclinic
_symmetry_space_group_name_Hall 'C -2yc'
_symmetry_space_group_name_H-M 'C 1 c 1'
_atom_sites_solution_hydrogens geom
_atom_sites_solution_primary direct
_atom_sites_solution_secondary difmap
_audit_creation_method SHELXL-97
_cell_angle_alpha 90.00
_cell_angle_beta 99.372(9)
_cell_angle_gamma 90.00
_cell_formula_units_Z 4
_cell_length_a 36.323(12)
_cell_length_b 10.166(3)
_cell_length_c 34.552(10)
_cell_measurement_reflns_used 5121
_cell_measurement_temperature 173(2)
_cell_measurement_theta_max 68.3933
_cell_measurement_theta_min 21.3413
_cell_volume 12588(7)
_computing_cell_refinement 'CrystalClear (Rigaku Corp., 2004)'
_computing_data_collection 'CrystalClear (Rigaku Corp., 2004)'
_computing_data_reduction 'CrystalClear (Rigaku Corp., 2004)'
_computing_molecular_graphics 'Bruker SHELXTL'
_computing_publication_material 'Bruker SHELXTL'
_computing_structure_refinement 'SHELXL-97 (Sheldrick, 1997)'
_computing_structure_solution 'SHELXS-97 (Sheldrick, 1990)'
_diffrn_ambient_temperature 173(2)
_diffrn_measured_fraction_theta_full 0.997
_diffrn_measured_fraction_theta_max 0.991
_diffrn_measurement_device_type CCD
_diffrn_measurement_method '\w scans'
_diffrn_radiation_monochromator confocal
_diffrn_radiation_source 'rotating anode'
_diffrn_radiation_type CuK\a
_diffrn_radiation_wavelength 1.54178
_diffrn_reflns_av_R_equivalents 0.0798
_diffrn_reflns_av_sigmaI/netI 0.0594
_diffrn_reflns_limit_h_max 43
_diffrn_reflns_limit_h_min -43
_diffrn_reflns_limit_k_max 12
_diffrn_reflns_limit_k_min -12
_diffrn_reflns_limit_l_max 41
_diffrn_reflns_limit_l_min -41
_diffrn_reflns_number 79150
_diffrn_reflns_theta_full 67.00
_diffrn_reflns_theta_max 68.26
_diffrn_reflns_theta_min 3.27
_exptl_absorpt_coefficient_mu 0.573
_exptl_absorpt_correction_T_max 1.0000
_exptl_absorpt_correction_T_min 0.9105
_exptl_absorpt_correction_type multi-scan
_exptl_absorpt_process_details 'Jacobson, R. (1998) Private communication'
_exptl_crystal_colour Yellow
_exptl_crystal_density_diffrn 1.233
_exptl_crystal_description Prism
_exptl_crystal_F_000 4928
_exptl_crystal_size_max 0.1500
_exptl_crystal_size_mid 0.0500
_exptl_crystal_size_min 0.0500
_refine_diff_density_max 0.592
_refine_diff_density_min -0.353
_refine_diff_density_rms 0.099
_refine_ls_abs_structure_details 'Flack H D (1983), Acta Cryst. A39, 876-881'
_refine_ls_abs_structure_Flack 0.4(5)
_refine_ls_extinction_coef 0.00087(7)
_refine_ls_extinction_expression Fc^*^=kFc[1+0.001xFc^2^\l^3^/sin(2\q)]^-1/4^
_refine_ls_extinction_method SHELXL
_refine_ls_goodness_of_fit_ref 1.048
_refine_ls_hydrogen_treatment constr
_refine_ls_matrix_type full
_refine_ls_number_parameters 1643
_refine_ls_number_reflns 21718
_refine_ls_number_restraints 2
_refine_ls_restrained_S_all 1.048
_refine_ls_R_factor_all 0.1103
_refine_ls_R_factor_gt 0.0884
_refine_ls_shift/su_max 0.000
_refine_ls_shift/su_mean 0.000
_refine_ls_structure_factor_coef Fsqd
_refine_ls_weighting_details 'calc w=1/[\s^2^(Fo^2^)+(0.2000P)^2^+0.0000P] where P=(Fo^2^+2Fc^2^)/3'
_refine_ls_weighting_scheme calc
_refine_ls_wR_factor_gt 0.2417
_refine_ls_wR_factor_ref 0.2881
_reflns_number_gt 16054
_reflns_number_total 21718
_reflns_threshold_expression >2sigma(I)
_cod_data_source_file ja906061v_si_002.cif
_cod_data_source_block 6.10
_cod_original_cell_volume 12588(6)
_cod_database_code 4105089

loop_
_symmetry_equiv_pos_as_xyz
'x, y, z'
'x, -y, z+1/2'
'x+1/2, y+1/2, z'
'x+1/2, -y+1/2, z+1/2'

loop_
_atom_site_label
_atom_site_type_symbol
_atom_site_fract_x
_atom_site_fract_y
_atom_site_fract_z
_atom_site_U_iso_or_equiv
_atom_site_adp_type
_atom_site_occupancy
_atom_site_symmetry_multiplicity
_atom_site_calc_flag
_atom_site_refinement_flags
N1 N 0.84725(13) 1.1183(4) 0.19402(13) 0.0693(11) Uani 1 1 d .
C2 C 0.88274(17) 1.1258(6) 0.20527(18) 0.0763(14) Uani 1 1 d .
H2A H 0.8917 1.1109 0.2323 0.092 Uiso 1 1 calc R
C3 C 0.91000(15) 1.1542(5) 0.18104(17) 0.0699(13) Uani 1 1 d .
C4 C 0.94761(18) 1.1641(6) 0.1964(2) 0.0860(17) Uani 1 1 d .
H4A H 0.9556 1.1484 0.2235 0.103 Uiso 1 1 calc R
C5 C 0.97311(17) 1.1956(7) 0.1733(2) 0.091(2) Uani 1 1 d .
H5A H 0.9986 1.2063 0.1846 0.109 Uiso 1 1 calc R
C6 C 0.96181(17) 1.2123(6) 0.1329(2) 0.0849(17) Uani 1 1 d .
H6A H 0.9798 1.2307 0.1166 0.102 Uiso 1 1 calc R
C7 C 0.92446(15) 1.2022(6) 0.1166(2) 0.0761(14) Uani 1 1 d .
H7A H 0.9170 1.2134 0.0892 0.091 Uiso 1 1 calc R
C8 C 0.89750(15) 1.1752(5) 0.14057(16) 0.0660(12) Uani 1 1 d .
C9 C 0.85790(14) 1.1683(5) 0.12671(15) 0.0613(11) Uani 1 1 d .
C10 C 0.84142(14) 1.1900(5) 0.08871(15) 0.0593(11) Uani 1 1 d .
H10A H 0.8567 1.2111 0.0697 0.071 Uiso 1 1 calc R
C11 C 0.80305(13) 1.1820(4) 0.07720(13) 0.0556(10) Uani 1 1 d .
C12 C 0.78359(14) 1.2028(5) 0.03753(15) 0.0588(10) Uani 1 1 d .
C13 C 0.80157(17) 1.2344(5) 0.00584(15) 0.0654(12) Uani 1 1 d .
H13A H 0.8279 1.2450 0.0098 0.079 Uiso 1 1 calc R
C14 C 0.78126(17) 1.2499(6) -0.03065(17) 0.0729(14) Uani 1 1 d .
H14A H 0.7937 1.2710 -0.0520 0.087 Uiso 1 1 calc R
C15 C 0.74296(18) 1.2355(6) -0.03725(17) 0.0754(14) Uani 1 1 d .
H15A H 0.7294 1.2471 -0.0629 0.090 Uiso 1 1 calc R
C16 C 0.72453(17) 1.2047(6) -0.00707(16) 0.0728(13) Uani 1 1 d .
H16A H 0.6982 1.1947 -0.0117 0.087 Uiso 1 1 calc R
C17 C 0.74464(14) 1.1879(5) 0.03089(15) 0.0607(11) Uani 1 1 d .
C18 C 0.72661(14) 1.1548(5) 0.06321(15) 0.0635(11) Uani 1 1 d .
H18A H 0.7003 1.1448 0.0581 0.076 Uiso 1 1 calc R
N19 N 0.74330(12) 1.1370(4) 0.09951(12) 0.0647(10) Uani 1 1 d .
C20 C 0.78156(14) 1.1532(5) 0.10715(14) 0.0600(11) Uani 1 1 d .
N21 N 0.79650(12) 1.1325(4) 0.14467(12) 0.0617(9) Uani 1 1 d .
C22 C 0.83378(14) 1.1409(5) 0.15419(15) 0.0599(11) Uani 1 1 d .
N23 N 0.75336(11) 1.0918(4) 0.21475(11) 0.0578(9) Uani 1 1 d .
H23A H 0.7692 1.0954 0.1944 0.11(2) Uiso 1 1 calc R
N24 N 0.80722(13) 1.0620(4) 0.25893(14) 0.0696(11) Uani 1 1 d .
H24A H 0.8211 1.0683 0.2370 0.11(2) Uiso 1 1 calc R
H24B H 0.8206 1.0481 0.2856 0.21(6) Uiso 1 1 calc R
C24 C 0.76969(13) 1.0726(5) 0.25242(14) 0.0588(11) Uani 1 1 d .
C25 C 0.74754(16) 1.0671(5) 0.28155(15) 0.0674(12) Uani 1 1 d .
H25A H 0.7583 1.0536 0.3082 0.081 Uiso 1 1 calc R
C26 C 0.71027(16) 1.0814(5) 0.27095(16) 0.0677(12) Uani 1 1 d .
H26A H 0.6950 1.0784 0.2908 0.081 Uiso 1 1 calc R
C27 C 0.69361(15) 1.1001(5) 0.23271(15) 0.0667(12) Uani 1 1 d .
H27A H 0.6673 1.1087 0.2261 0.080 Uiso 1 1 calc R
N28 N 0.70301(13) 1.1260(5) 0.16569(12) 0.0697(11) Uani 1 1 d .
H28A H 0.7204 1.1296 0.1468 0.087(18) Uiso 1 1 calc R
H28B H 0.6762 1.1369 0.1567 0.19(5) Uiso 1 1 calc R
C28 C 0.71601(14) 1.1061(5) 0.20396(14) 0.0598(11) Uani 1 1 d .
N51 N 0.76689(11) 1.4606(4) 0.13100(11) 0.0595(9) Uani 1 1 d .
C52 C 0.74570(14) 1.4417(5) 0.15761(14) 0.0590(11) Uani 1 1 d .
H52A H 0.7196 1.4363 0.1489 0.071 Uiso 1 1 calc R
C53 C 0.75842(14) 1.4284(5) 0.19836(13) 0.0577(10) Uani 1 1 d .
C54 C 0.73297(15) 1.4112(5) 0.22499(16) 0.0653(12) Uani 1 1 d .
H54A H 0.7069 1.4088 0.2155 0.078 Uiso 1 1 calc R
C55 C 0.74575(16) 1.3979(5) 0.26412(15) 0.0672(12) Uani 1 1 d .
H55A H 0.7286 1.3859 0.2819 0.081 Uiso 1 1 calc R
C56 C 0.78343(17) 1.4019(6) 0.27787(16) 0.0712(13) Uani 1 1 d .
H56A H 0.7920 1.3932 0.3052 0.085 Uiso 1 1 calc R
C57 C 0.80917(15) 1.4183(6) 0.25274(15) 0.0663(12) Uani 1 1 d .
H57A H 0.8351 1.4194 0.2628 0.080 Uiso 1 1 calc R
C58 C 0.79664(13) 1.4334(5) 0.21257(13) 0.0553(10) Uani 1 1 d .
C59 C 0.82128(13) 1.4558(5) 0.18364(13) 0.0559(10) Uani 1 1 d .
C60 C 0.85980(14) 1.4690(5) 0.19321(15) 0.0589(11) Uani 1 1 d .
H60A H 0.8716 1.4606 0.2197 0.071 Uiso 1 1 calc R
C61 C 0.88130(13) 1.4947(5) 0.16373(13) 0.0560(10) Uani 1 1 d .
C62 C 0.92154(14) 1.5088(5) 0.17099(15) 0.0617(11) Uani 1 1 d .
C63 C 0.94357(14) 1.4996(6) 0.20800(16) 0.0670(12) Uani 1 1 d .
H63A H 0.9321 1.4841 0.2304 0.080 Uiso 1 1 calc R
C64 C 0.98186(16) 1.5126(6) 0.21248(19) 0.0757(14) Uani 1 1 d .
H64A H 0.9965 1.5073 0.2379 0.091 Uiso 1 1 calc R
C65 C 0.99902(17) 1.5335(6) 0.17977(19) 0.0755(14) Uani 1 1 d .
H65A H 1.0254 1.5409 0.1830 0.091 Uiso 1 1 calc R
C66 C 0.97819(16) 1.5436(6) 0.14269(18) 0.0736(14) Uani 1 1 d .
H66A H 0.9901 1.5570 0.1205 0.088 Uiso 1 1 calc R
C67 C 0.93922(15) 1.5336(5) 0.13842(16) 0.0658(12) Uani 1 1 d .
C68 C 0.91702(16) 1.5411(5) 0.10066(17) 0.0698(13) Uani 1 1 d .
H68A H 0.9295 1.5560 0.0789 0.084 Uiso 1 1 calc R
N69 N 0.88082(13) 1.5291(4) 0.09359(12) 0.0663(10) Uani 1 1 d .
C70 C 0.86203(13) 1.5053(4) 0.12473(13) 0.0556(10) Uani 1 1 d .
N71 N 0.82494(11) 1.4944(4) 0.11490(11) 0.0571(9) Uani 1 1 d .
C72 C 0.80467(13) 1.4705(4) 0.14362(13) 0.0528(10) Uani 1 1 d .
N73 N 0.78236(14) 1.5408(4) 0.03111(13) 0.0691(11) Uani 1 1 d .
H73A H 0.7945 1.5232 0.0581 0.10(2) Uiso 1 1 calc R
N74 N 0.72553(15) 1.5127(5) 0.05298(14) 0.0794(12) Uani 1 1 d .
H74A H 0.7391 1.4933 0.0793 0.12(3) Uiso 1 1 calc R
H74B H 0.6982 1.5119 0.0481 0.09(2) Uiso 1 1 calc R
C74 C 0.74455(18) 1.5406(5) 0.02333(15) 0.0694(13) Uani 1 1 d .
C75 C 0.7266(2) 1.5647(6) -0.01502(17) 0.0784(15) Uani 1 1 d .
H75A H 0.7001 1.5629 -0.0216 0.094 Uiso 1 1 calc R
C76 C 0.7491(2) 1.5912(6) -0.04303(17) 0.0847(18) Uani 1 1 d .
H76A H 0.7374 1.6121 -0.0689 0.102 Uiso 1 1 calc R
C77 C 0.7873(2) 1.5889(6) -0.03518(16) 0.0790(16) Uani 1 1 d .
H77A H 0.8018 1.6035 -0.0553 0.095 Uiso 1 1 calc R
N78 N 0.84090(16) 1.5581(5) 0.01436(15) 0.0796(13) Uani 1 1 d .
H78A H 0.8514 1.5372 0.0416 0.11(2) Uiso 1 1 calc R
H78B H 0.8575 1.5745 -0.0048 0.14(3) Uiso 1 1 calc R
C78 C 0.8044(2) 1.5643(5) 0.00349(15) 0.0730(15) Uani 1 1 d .
N101 N 0.88981(11) 0.8685(4) 0.09279(12) 0.0629(10) Uani 1 1 d .
C102 C 0.88263(14) 0.8922(5) 0.05472(15) 0.0634(12) Uani 1 1 d .
H10B H 0.9032 0.9084 0.0415 0.076 Uiso 1 1 calc R
C103 C 0.84632(14) 0.8952(5) 0.03231(13) 0.0602(11) Uani 1 1 d .
C104 C 0.84142(15) 0.9242(5) -0.00816(15) 0.0643(12) Uani 1 1 d .
H10C H 0.8623 0.9423 -0.0207 0.077 Uiso 1 1 calc R
C105 C 0.80555(17) 0.9255(6) -0.02912(16) 0.0753(14) Uani 1 1 d .
H10D H 0.8018 0.9449 -0.0564 0.090 Uiso 1 1 calc R
C106 C 0.77491(15) 0.8991(5) -0.01103(14) 0.0659(12) Uani 1 1 d .
H10E H 0.7505 0.9002 -0.0260 0.079 Uiso 1 1 calc R
C107 C 0.77956(14) 0.8715(5) 0.02822(14) 0.0587(11) Uani 1 1 d .
H10F H 0.7584 0.8541 0.0404 0.070 Uiso 1 1 calc R
C108 C 0.81526(13) 0.8687(5) 0.05054(13) 0.0562(10) Uani 1 1 d .
C109 C 0.82269(13) 0.8430(5) 0.09257(13) 0.0546(10) Uani 1 1 d .
C110 C 0.79451(14) 0.8213(4) 0.11520(13) 0.0567(10) Uani 1 1 d .
H11A H 0.7691 0.8203 0.1032 0.068 Uiso 1 1 calc R
C111 C 0.80413(13) 0.8012(4) 0.15544(13) 0.0538(10) Uani 1 1 d .
C112 C 0.77639(14) 0.7813(5) 0.18088(14) 0.0607(11) Uani 1 1 d .
C113 C 0.73821(15) 0.7802(5) 0.16856(16) 0.0671(12) Uani 1 1 d .
H11B H 0.7286 0.7918 0.1415 0.081 Uiso 1 1 calc R
C114 C 0.71371(16) 0.7623(5) 0.19518(17) 0.0708(13) Uani 1 1 d .
H11C H 0.6876 0.7616 0.1862 0.085 Uiso 1 1 calc R
C115 C 0.72728(18) 0.7454(6) 0.23486(17) 0.0744(14) Uani 1 1 d .
H11D H 0.7104 0.7329 0.2528 0.089 Uiso 1 1 calc R
C116 C 0.76484(18) 0.7468(5) 0.24823(16) 0.0715(14) Uani 1 1 d .
H11E H 0.7741 0.7356 0.2754 0.086 Uiso 1 1 calc R
C117 C 0.78992(14) 0.7651(5) 0.22100(14) 0.0606(11) Uani 1 1 d .
C118 C 0.82903(16) 0.7679(5) 0.23415(15) 0.0655(12) Uani 1 1 d .
H11F H 0.8375 0.7557 0.2614 0.079 Uiso 1 1 calc R
N119 N 0.85449(12) 0.7859(4) 0.21169(12) 0.0627(10) Uani 1 1 d .
C120 C 0.84196(13) 0.8039(5) 0.17194(14) 0.0578(11) Uani 1 1 d .
N121 N 0.86964(11) 0.8238(4) 0.15099(11) 0.0591(9) Uani 1 1 d .
C122 C 0.85972(13) 0.8451(4) 0.11186(13) 0.0551(10) Uani 1 1 d .
N123 N 0.95215(12) 0.8425(4) 0.19124(13) 0.0647(10) Uani 1 1 d .
H12A H 0.9260 0.8350 0.1788 0.10(2) Uiso 1 1 calc R
N124 N 0.96690(12) 0.8773(5) 0.12963(14) 0.0712(11) Uani 1 1 d .
H12B H 0.9403 0.8698 0.1189 0.092(19) Uiso 1 1 calc R
H12C H 0.9851 0.8937 0.1121 0.088(18) Uiso 1 1 calc R
C124 C 0.97830(14) 0.8653(5) 0.16787(16) 0.0634(12) Uani 1 1 d .
C125 C 1.01567(16) 0.8748(6) 0.18558(19) 0.0760(14) Uani 1 1 d .
H12F H 1.0346 0.8922 0.1702 0.091 Uiso 1 1 calc R
C126 C 1.02472(16) 0.8587(6) 0.2254(2) 0.0799(15) Uani 1 1 d .
H12G H 1.0502 0.8636 0.2373 0.096 Uiso 1 1 calc R
C127 C 0.99751(17) 0.8355(6) 0.24880(19) 0.0786(15) Uani 1 1 d .
H12H H 1.0043 0.8238 0.2763 0.094 Uiso 1 1 calc R
N128 N 0.93173(14) 0.8131(5) 0.25051(14) 0.0764(12) Uani 1 1 d .
H12D H 0.9062 0.8106 0.2359 0.13(3) Uiso 1 1 calc R
H12E H 0.9361 0.8034 0.2791 0.088(19) Uiso 1 1 calc R
C128 C 0.96055(15) 0.8297(5) 0.23145(16) 0.0667(12) Uani 1 1 d .
B131 B 0.62367(19) 0.6754(7) -0.13962(19) 0.0715(15) Uani 1 1 d .
C131 C 0.62748(17) 0.5223(7) -0.1533(2) 0.0829(16) Uani 1 1 d .
C132 C 0.6052(3) 0.4618(8) -0.1845(3) 0.118(3) Uani 1 1 d .
H13B H 0.5880 0.5148 -0.2015 0.142 Uiso 1 1 calc R
C133 C 0.6064(4) 0.3280(12) -0.1924(4) 0.150(4) Uani 1 1 d .
H13C H 0.5896 0.2911 -0.2136 0.180 Uiso 1 1 calc R
C134 C 0.6317(4) 0.2495(10) -0.1695(4) 0.145(4) Uani 1 1 d .
H13D H 0.6338 0.1587 -0.1753 0.175 Uiso 1 1 calc R
C135 C 0.6540(2) 0.3058(8) -0.1379(3) 0.115(3) Uani 1 1 d .
H13E H 0.6718 0.2533 -0.1216 0.138 Uiso 1 1 calc R
C136 C 0.6509(2) 0.4363(6) -0.1298(2) 0.0928(19) Uani 1 1 d .
H13F H 0.6656 0.4701 -0.1067 0.111 Uiso 1 1 calc R
C138 C 0.56149(17) 0.6327(7) -0.1098(2) 0.0872(17) Uani 1 1 d .
H13G H 0.5499 0.6144 -0.1359 0.105 Uiso 1 1 calc R
C137 C 0.59923(16) 0.6689(5) -0.10366(18) 0.0727(13) Uani 1 1 d .
C139 C 0.5401(2) 0.6219(9) -0.0804(2) 0.105(2) Uani 1 1 d .
H13H H 0.5147 0.5964 -0.0867 0.125 Uiso 1 1 calc R
C140 C 0.5553(2) 0.6478(10) -0.0420(2) 0.107(2) Uani 1 1 d .
H14B H 0.5405 0.6422 -0.0217 0.129 Uiso 1 1 calc R
C141 C 0.5926(2) 0.6824(8) -0.0338(2) 0.0950(19) Uani 1 1 d .
H14C H 0.6039 0.6994 -0.0075 0.114 Uiso 1 1 calc R
C142 C 0.61380(18) 0.6926(6) -0.06400(18) 0.0790(15) Uani 1 1 d .
H14D H 0.6393 0.7167 -0.0574 0.095 Uiso 1 1 calc R
C143 C 0.66322(15) 0.7475(6) -0.12904(15) 0.0674(12) Uani 1 1 d .
C144 C 0.69603(15) 0.7005(6) -0.14123(15) 0.0669(12) Uani 1 1 d .
H14E H 0.6955 0.6175 -0.1539 0.080 Uiso 1 1 calc R
C145 C 0.72947(17) 0.7727(7) -0.13518(18) 0.0820(16) Uani 1 1 d .
H14F H 0.7508 0.7389 -0.1445 0.098 Uiso 1 1 calc R
C146 C 0.73168(18) 0.8903(7) -0.11620(19) 0.0848(17) Uani 1 1 d .
H14G H 0.7545 0.9374 -0.1114 0.102 Uiso 1 1 calc R
C147 C 0.6999(2) 0.9402(7) -0.10403(19) 0.0887(18) Uani 1 1 d .
H14H H 0.7006 1.0241 -0.0918 0.106 Uiso 1 1 calc R
C148 C 0.66725(18) 0.8691(6) -0.10950(18) 0.0800(15) Uani 1 1 d .
H14I H 0.6464 0.9039 -0.0996 0.096 Uiso 1 1 calc R
C149 C 0.60163(15) 0.7709(6) -0.17537(16) 0.0695(13) Uani 1 1 d .
C150 C 0.61312(17) 0.7750(8) -0.21176(17) 0.0871(17) Uani 1 1 d .
H15B H 0.6305 0.7118 -0.2180 0.105 Uiso 1 1 calc R
C151 C 0.59938(18) 0.8709(9) -0.23934(18) 0.094(2) Uani 1 1 d .
H15C H 0.6076 0.8709 -0.2641 0.112 Uiso 1 1 calc R
C152 C 0.57417(17) 0.9658(7) -0.23190(19) 0.0851(17) Uani 1 1 d .
H15D H 0.5655 1.0315 -0.2507 0.102 Uiso 1 1 calc R
C153 C 0.56218(18) 0.9611(7) -0.1961(2) 0.0829(16) Uani 1 1 d .
H15E H 0.5448 1.0245 -0.1899 0.100 Uiso 1 1 calc R
C154 C 0.57531(16) 0.8642(6) -0.16913(17) 0.0737(14) Uani 1 1 d .
H15F H 0.5658 0.8615 -0.1451 0.088 Uiso 1 1 calc R
B155 B 0.59466(17) 1.0236(7) 0.09693(19) 0.0680(14) Uani 1 1 d .
C155 C 0.55397(15) 1.0480(6) 0.07039(16) 0.0699(13) Uani 1 1 d .
C156 C 0.53348(15) 1.1632(7) 0.07021(16) 0.0763(14) Uani 1 1 d .
H15G H 0.5437 1.2330 0.0869 0.092 Uiso 1 1 calc R
C157 C 0.49877(18) 1.1825(8) 0.04694(19) 0.0903(18) Uani 1 1 d .
H15H H 0.4860 1.2640 0.0474 0.108 Uiso 1 1 calc R
C158 C 0.48331(19) 1.0812(10) 0.0232(2) 0.100(2) Uani 1 1 d .
H15I H 0.4594 1.0921 0.0077 0.120 Uiso 1 1 calc R
C159 C 0.5019(2) 0.9660(9) 0.0218(2) 0.101(2) Uani 1 1 d .
H15J H 0.4910 0.8963 0.0055 0.121 Uiso 1 1 calc R
C160 C 0.53711(17) 0.9505(7) 0.04444(18) 0.0830(16) Uani 1 1 d .
H16B H 0.5503 0.8707 0.0423 0.100 Uiso 1 1 calc R
C161 C 0.62380(13) 0.9644(5) 0.06940(15) 0.0629(11) Uani 1 1 d .
C162 C 0.62281(18) 1.0092(6) 0.03084(18) 0.0795(15) Uani 1 1 d .
H16C H 0.6049 1.0742 0.0210 0.095 Uiso 1 1 calc R
C163 C 0.64667(18) 0.9635(7) 0.00633(19) 0.0869(18) Uani 1 1 d .
H16D H 0.6446 0.9969 -0.0196 0.104 Uiso 1 1 calc R
C164 C 0.67309(18) 0.8707(7) 0.0192(2) 0.0890(18) Uani 1 1 d .
H16E H 0.6896 0.8396 0.0026 0.107 Uiso 1 1 calc R
C165 C 0.67517(18) 0.8230(7) 0.0572(2) 0.0888(18) Uani 1 1 d .
H16F H 0.6930 0.7576 0.0667 0.107 Uiso 1 1 calc R
C166 C 0.65094(16) 0.8714(6) 0.08118(19) 0.0772(14) Uani 1 1 d .
H16G H 0.6533 0.8383 0.1072 0.093 Uiso 1 1 calc R
C167 C 0.59170(14) 0.9130(5) 0.13235(15) 0.0633(11) Uani 1 1 d .
C168 C 0.56566(17) 0.8107(6) 0.12819(19) 0.0780(15) Uani 1 1 d .
H16H H 0.5472 0.8089 0.1053 0.094 Uiso 1 1 calc R
C169 C 0.56541(19) 0.7128(7) 0.1555(2) 0.0885(17) Uani 1 1 d .
H16I H 0.5482 0.6421 0.1502 0.106 Uiso 1 1 calc R
C170 C 0.58957(19) 0.7159(6) 0.1900(2) 0.0818(16) Uani 1 1 d .
H17A H 0.5889 0.6492 0.2091 0.098 Uiso 1 1 calc R
C171 C 0.61506(18) 0.8175(6) 0.19678(18) 0.0792(15) Uani 1 1 d .
H17B H 0.6318 0.8227 0.2209 0.095 Uiso 1 1 calc R
C172 C 0.61583(16) 0.9130(6) 0.16757(16) 0.0736(14) Uani 1 1 d .
H17C H 0.6339 0.9811 0.1723 0.088 Uiso 1 1 calc R
C173 C 0.61069(12) 1.1648(5) 0.11675(15) 0.0602(11) Uani 1 1 d .
C174 C 0.60101(15) 1.2142(6) 0.15152(16) 0.0690(12) Uani 1 1 d .
H17D H 0.5854 1.1627 0.1651 0.083 Uiso 1 1 calc R
C175 C 0.61325(16) 1.3347(6) 0.16679(18) 0.0741(14) Uani 1 1 d .
H17E H 0.6059 1.3643 0.1905 0.089 Uiso 1 1 calc R
C176 C 0.63574(16) 1.4118(6) 0.14847(18) 0.0748(14) Uani 1 1 d .
H17F H 0.6443 1.4943 0.1593 0.090 Uiso 1 1 calc R
C177 C 0.64594(16) 1.3683(5) 0.11375(17) 0.0713(13) Uani 1 1 d .
H17G H 0.6612 1.4216 0.1002 0.086 Uiso 1 1 calc R
C178 C 0.63376(14) 1.2465(5) 0.09894(15) 0.0640(11) Uani 1 1 d .
H17H H 0.6415 1.2171 0.0754 0.077 Uiso 1 1 calc R
B179 B 0.87342(17) 0.8216(6) 0.37633(17) 0.0628(13) Uani 1 1 d .
C179 C 0.90278(13) 0.7345(5) 0.35464(14) 0.0590(10) Uani 1 1 d .
C180 C 0.94121(13) 0.7567(6) 0.36240(16) 0.0694(13) Uani 1 1 d .
H18B H 0.9503 0.8263 0.3797 0.083 Uiso 1 1 calc R
C181 C 0.96689(15) 0.6820(6) 0.34603(17) 0.0754(14) Uani 1 1 d .
H18C H 0.9928 0.7007 0.3524 0.090 Uiso 1 1 calc R
C182 C 0.95461(15) 0.5803(6) 0.32032(17) 0.0740(14) Uani 1 1 d .
H18D H 0.9719 0.5272 0.3094 0.089 Uiso 1 1 calc R
C183 C 0.91655(16) 0.5580(5) 0.31090(15) 0.0679(12) Uani 1 1 d .
H18E H 0.9077 0.4895 0.2931 0.081 Uiso 1 1 calc R
C184 C 0.89112(14) 0.6344(5) 0.32711(14) 0.0615(11) Uani 1 1 d .
H18F H 0.8652 0.6187 0.3194 0.074 Uiso 1 1 calc R
C185 C 0.83211(13) 0.7542(5) 0.37067(13) 0.0585(11) Uani 1 1 d .
C186 C 0.82715(15) 0.6188(5) 0.37778(14) 0.0619(11) Uani 1 1 d .
H18G H 0.8487 0.5663 0.3858 0.074 Uiso 1 1 calc R
C187 C 0.79259(14) 0.5589(5) 0.37371(14) 0.0636(11) Uani 1 1 d .
H18H H 0.7909 0.4676 0.3789 0.076 Uiso 1 1 calc R
C188 C 0.76079(15) 0.6304(5) 0.36223(14) 0.0655(12) Uani 1 1 d .
H18I H 0.7370 0.5897 0.3596 0.079 Uiso 1 1 calc R
C189 C 0.76387(15) 0.7607(6) 0.35472(15) 0.0680(12) Uani 1 1 d .
H18J H 0.7420 0.8114 0.3468 0.082 Uiso 1 1 calc R
C190 C 0.79856(13) 0.8207(5) 0.35847(15) 0.0609(11) Uani 1 1 d .
H19A H 0.7996 0.9116 0.3524 0.073 Uiso 1 1 calc R
C191 C 0.87088(14) 0.9745(5) 0.35997(14) 0.0598(11) Uani 1 1 d .
C192 C 0.85171(16) 1.0695(5) 0.37849(17) 0.0701(13) Uani 1 1 d .
H19B H 0.8397 1.0421 0.3996 0.084 Uiso 1 1 calc R
C193 C 0.84938(18) 1.1992(6) 0.36786(19) 0.0785(15) Uani 1 1 d .
H19C H 0.8358 1.2585 0.3814 0.094 Uiso 1 1 calc R
C194 C 0.86632(18) 1.2442(5) 0.33802(18) 0.0775(15) Uani 1 1 d .
H19D H 0.8646 1.3342 0.3306 0.093 Uiso 1 1 calc R
C195 C 0.88600(19) 1.1561(6) 0.31875(16) 0.0778(15) Uani 1 1 d .
H19E H 0.8985 1.1858 0.2983 0.093 Uiso 1 1 calc R
C196 C 0.88757(16) 1.0244(6) 0.32927(16) 0.0704(13) Uani 1 1 d .
H19F H 0.9006 0.9653 0.3150 0.084 Uiso 1 1 calc R
C197 C 0.89244(13) 0.8305(5) 0.42362(15) 0.0603(11) Uani 1 1 d .
C198 C 0.91899(16) 0.9287(6) 0.43724(17) 0.0745(14) Uani 1 1 d .
H19G H 0.9238 0.9965 0.4198 0.089 Uiso 1 1 calc R
C199 C 0.93812(17) 0.9291(7) 0.47510(18) 0.0802(15) Uani 1 1 d .
H19H H 0.9562 0.9956 0.4828 0.096 Uiso 1 1 calc R
C200 C 0.93166(17) 0.8359(7) 0.50195(19) 0.0847(16) Uani 1 1 d .
H20A H 0.9454 0.8367 0.5278 0.102 Uiso 1 1 calc R
C201 C 0.90497(16) 0.7417(7) 0.49087(16) 0.0769(15) Uani 1 1 d .
H20B H 0.8993 0.6784 0.5093 0.092 Uiso 1 1 calc R
C202 C 0.88605(15) 0.7396(6) 0.45191(15) 0.0675(12) Uani 1 1 d .
H20C H 0.8680 0.6728 0.4446 0.081 Uiso 1 1 calc R
N31 N 0.5250(5) 0.1809(18) -0.0999(10) 0.342(17) Uani 1 1 d .
C31 C 0.5372(3) 0.0856(15) -0.0880(5) 0.157(4) Uani 1 1 d .
C32 C 0.5491(5) -0.0270(13) -0.0654(4) 0.175(6) Uani 1 1 d .
H32A H 0.5529 -0.0040 -0.0375 0.262 Uiso 1 1 calc R
H32B H 0.5726 -0.0591 -0.0724 0.262 Uiso 1 1 calc R
H32C H 0.5301 -0.0958 -0.0706 0.262 Uiso 1 1 calc R
N33 N 0.5092(3) 0.5214(7) 0.0723(2) 0.123(2) Uani 1 1 d .
C33 C 0.5403(3) 0.5355(8) 0.0673(2) 0.105(2) Uani 1 1 d .
C34 C 0.5775(3) 0.5559(14) 0.0616(3) 0.157(5) Uani 1 1 d .
H34A H 0.5790 0.6370 0.0467 0.236 Uiso 1 1 calc R
H34B H 0.5856 0.4813 0.0472 0.236 Uiso 1 1 calc R
H34C H 0.5936 0.5635 0.0872 0.236 Uiso 1 1 calc R
N35 N 0.64994(18) 0.4096(7) 0.0122(2) 0.0996(17) Uani 1 1 d .
C35 C 0.6290(2) 0.3757(8) -0.0136(3) 0.0957(19) Uani 1 1 d .
C36 C 0.6023(3) 0.3356(10) -0.0475(3) 0.132(3) Uani 1 1 d .
H36A H 0.5945 0.4127 -0.0638 0.198 Uiso 1 1 calc R
H36B H 0.5805 0.2960 -0.0387 0.198 Uiso 1 1 calc R
H36C H 0.6139 0.2712 -0.0628 0.198 Uiso 1 1 calc R
N37 N 0.88909(19) 0.3640(7) 0.45559(19) 0.1035(18) Uani 1 1 d .
C37 C 0.9095(2) 0.3811(9) 0.4357(2) 0.101(2) Uani 1 1 d .
C38 C 0.9360(3) 0.4120(18) 0.4106(3) 0.182(6) Uani 1 1 d .
H38A H 0.9240 0.4052 0.3832 0.272 Uiso 1 1 calc R
H38B H 0.9570 0.3502 0.4156 0.272 Uiso 1 1 calc R
H38C H 0.9452 0.5018 0.4160 0.272 Uiso 1 1 calc R
N39 N 0.9737(4) 1.2705(11) 0.2896(3) 0.167(4) Uani 1 1 d .
C39 C 0.9866(4) 1.1970(11) 0.3104(4) 0.144(4) Uani 1 1 d .
C40 C 0.9995(7) 1.1011(18) 0.3365(7) 0.272(12) Uani 1 1 d .
H40A H 0.9808 1.0822 0.3532 0.408 Uiso 1 1 calc R
H40B H 1.0227 1.1305 0.3528 0.408 Uiso 1 1 calc R
H40C H 1.0044 1.0213 0.3222 0.408 Uiso 1 1 calc R

loop_
_atom_site_aniso_label
_atom_site_aniso_U_11
_atom_site_aniso_U_22
_atom_site_aniso_U_33
_atom_site_aniso_U_23
_atom_site_aniso_U_13
_atom_site_aniso_U_12
N1 0.074(3) 0.070(3) 0.061(2) -0.0034(19) 0.005(2) 0.008(2)
C2 0.076(4) 0.075(3) 0.074(3) -0.002(3) 0.000(3) 0.011(3)
C3 0.066(3) 0.062(3) 0.077(3) -0.016(2) -0.003(3) 0.008(2)
C4 0.069(4) 0.075(4) 0.106(5) -0.014(3) -0.009(3) 0.005(3)
C5 0.056(3) 0.087(4) 0.124(6) -0.026(4) -0.006(3) 0.000(3)
C6 0.063(3) 0.073(4) 0.116(5) -0.022(3) 0.009(3) -0.002(3)
C7 0.056(3) 0.073(3) 0.100(4) -0.014(3) 0.015(3) -0.006(2)
C8 0.067(3) 0.053(3) 0.077(3) -0.014(2) 0.010(3) 0.003(2)
C9 0.056(3) 0.063(3) 0.063(3) -0.010(2) 0.005(2) -0.005(2)
C10 0.057(3) 0.057(3) 0.064(3) -0.006(2) 0.012(2) -0.003(2)
C11 0.056(2) 0.057(2) 0.055(2) -0.0027(19) 0.011(2) -0.0006(19)
C12 0.060(3) 0.054(2) 0.062(3) -0.003(2) 0.009(2) 0.001(2)
C13 0.080(3) 0.059(3) 0.058(3) 0.005(2) 0.015(2) -0.002(2)
C14 0.083(4) 0.068(3) 0.069(3) 0.003(2) 0.019(3) -0.010(3)
C15 0.083(4) 0.078(3) 0.065(3) 0.000(3) 0.011(3) -0.006(3)
C16 0.075(3) 0.073(3) 0.068(3) -0.001(2) 0.004(3) -0.002(3)
C17 0.059(3) 0.059(3) 0.063(3) -0.003(2) 0.008(2) 0.004(2)
C18 0.056(3) 0.075(3) 0.060(3) -0.002(2) 0.011(2) 0.000(2)
N19 0.060(2) 0.073(3) 0.063(2) -0.0031(19) 0.0168(19) 0.0027(19)
C20 0.059(3) 0.063(3) 0.059(3) -0.004(2) 0.011(2) -0.001(2)
N21 0.071(3) 0.058(2) 0.056(2) -0.0069(17) 0.0110(19) 0.0007(18)
C22 0.059(3) 0.059(3) 0.062(3) 0.001(2) 0.013(2) 0.006(2)
N23 0.053(2) 0.070(2) 0.050(2) 0.0003(17) 0.0065(16) 0.0012(17)
N24 0.067(3) 0.066(3) 0.074(3) -0.006(2) 0.004(2) 0.0044(19)
C24 0.056(3) 0.059(3) 0.060(3) -0.002(2) 0.009(2) 0.007(2)
C25 0.081(4) 0.065(3) 0.057(3) 0.004(2) 0.013(2) 0.002(2)
C26 0.069(3) 0.073(3) 0.064(3) -0.002(2) 0.020(2) -0.002(2)
C27 0.066(3) 0.075(3) 0.062(3) -0.002(2) 0.019(2) 0.002(2)
N28 0.062(2) 0.091(3) 0.055(2) 0.009(2) 0.0091(19) 0.000(2)
C28 0.054(3) 0.066(3) 0.059(3) 0.000(2) 0.010(2) -0.002(2)
N51 0.056(2) 0.063(2) 0.058(2) -0.0020(17) 0.0043(17) -0.0005(17)
C52 0.054(3) 0.065(3) 0.057(3) -0.001(2) 0.006(2) 0.001(2)
C53 0.060(3) 0.062(3) 0.053(2) -0.0030(19) 0.014(2) -0.002(2)
C54 0.065(3) 0.066(3) 0.068(3) 0.002(2) 0.018(2) -0.003(2)
C55 0.074(3) 0.073(3) 0.059(3) 0.007(2) 0.026(2) 0.000(2)
C56 0.080(4) 0.078(3) 0.059(3) 0.004(2) 0.020(3) -0.006(3)
C57 0.058(3) 0.084(3) 0.058(3) 0.007(2) 0.011(2) 0.004(2)
C58 0.061(3) 0.053(2) 0.051(2) 0.0012(18) 0.009(2) -0.0042(19)
C59 0.059(3) 0.056(2) 0.054(2) -0.0015(19) 0.013(2) -0.0061(19)
C60 0.059(3) 0.059(3) 0.059(3) -0.007(2) 0.009(2) -0.008(2)
C61 0.061(3) 0.054(2) 0.053(2) 0.0009(19) 0.011(2) -0.0016(19)
C62 0.055(3) 0.066(3) 0.066(3) -0.004(2) 0.014(2) -0.007(2)
C63 0.056(3) 0.076(3) 0.067(3) -0.009(2) 0.006(2) -0.007(2)
C64 0.064(3) 0.078(3) 0.085(4) -0.006(3) 0.010(3) -0.001(3)
C65 0.063(3) 0.072(3) 0.095(4) 0.003(3) 0.022(3) -0.008(2)
C66 0.069(3) 0.072(3) 0.084(4) -0.002(3) 0.025(3) -0.007(2)
C67 0.060(3) 0.062(3) 0.077(3) 0.002(2) 0.015(2) 0.002(2)
C68 0.069(3) 0.074(3) 0.071(3) 0.003(2) 0.025(3) -0.001(3)
N69 0.070(3) 0.073(3) 0.059(2) -0.0003(19) 0.0202(19) 0.000(2)
C70 0.057(3) 0.055(2) 0.056(2) -0.0034(19) 0.014(2) -0.0040(19)
N71 0.059(2) 0.060(2) 0.053(2) -0.0025(16) 0.0119(17) 0.0021(17)
C72 0.057(2) 0.053(2) 0.049(2) -0.0048(18) 0.0073(19) -0.0035(18)
N73 0.093(3) 0.060(2) 0.056(2) -0.0005(18) 0.015(2) 0.004(2)
N74 0.081(3) 0.093(3) 0.063(3) -0.002(2) 0.009(2) 0.005(3)
C74 0.087(4) 0.063(3) 0.056(3) 0.001(2) 0.007(3) 0.008(3)
C75 0.096(4) 0.077(3) 0.060(3) 0.007(3) 0.004(3) -0.004(3)
C76 0.123(6) 0.074(4) 0.055(3) 0.005(2) 0.005(3) -0.012(3)
C77 0.110(5) 0.073(3) 0.054(3) -0.001(2) 0.012(3) -0.009(3)
N78 0.089(4) 0.086(3) 0.067(3) 0.002(2) 0.025(3) -0.007(3)
C78 0.111(5) 0.060(3) 0.050(3) -0.005(2) 0.020(3) 0.000(3)
N101 0.059(2) 0.072(3) 0.060(2) -0.0015(19) 0.0170(18) 0.0029(19)
C102 0.065(3) 0.063(3) 0.063(3) 0.000(2) 0.014(2) 0.002(2)
C103 0.067(3) 0.066(3) 0.050(2) -0.007(2) 0.015(2) -0.006(2)
C104 0.066(3) 0.070(3) 0.060(3) 0.004(2) 0.017(2) -0.001(2)
C105 0.082(4) 0.091(4) 0.055(3) 0.000(3) 0.017(3) -0.003(3)
C106 0.067(3) 0.076(3) 0.054(3) 0.000(2) 0.008(2) 0.002(2)
C107 0.059(3) 0.061(3) 0.056(2) 0.001(2) 0.010(2) 0.000(2)
C108 0.059(3) 0.056(2) 0.053(2) -0.0019(19) 0.008(2) 0.006(2)
C109 0.058(3) 0.059(2) 0.048(2) 0.0080(18) 0.0106(19) 0.006(2)
C110 0.059(3) 0.057(2) 0.055(2) -0.0007(19) 0.012(2) 0.004(2)
C111 0.059(3) 0.052(2) 0.053(2) 0.0018(18) 0.016(2) 0.0041(18)
C112 0.067(3) 0.062(3) 0.055(2) -0.003(2) 0.014(2) 0.000(2)
C113 0.069(3) 0.068(3) 0.068(3) -0.001(2) 0.021(2) -0.005(2)
C114 0.068(3) 0.074(3) 0.076(3) -0.003(3) 0.026(3) -0.009(2)
C115 0.084(4) 0.074(3) 0.071(3) -0.004(3) 0.031(3) 0.003(3)
C116 0.092(4) 0.065(3) 0.062(3) -0.002(2) 0.028(3) 0.001(3)
C117 0.069(3) 0.058(3) 0.059(3) -0.003(2) 0.021(2) 0.003(2)
C118 0.078(3) 0.065(3) 0.054(3) 0.003(2) 0.016(2) 0.008(2)
N119 0.071(3) 0.059(2) 0.057(2) 0.0040(17) 0.0093(19) 0.0054(19)
C120 0.057(3) 0.063(3) 0.055(2) -0.002(2) 0.014(2) 0.006(2)
N121 0.061(2) 0.060(2) 0.056(2) 0.0021(17) 0.0084(18) 0.0091(17)
C122 0.060(3) 0.052(2) 0.054(2) -0.0049(19) 0.011(2) 0.0032(19)
N123 0.060(2) 0.068(2) 0.064(2) 0.0035(19) 0.0043(19) 0.0053(19)
N124 0.056(2) 0.086(3) 0.072(3) 0.005(2) 0.013(2) -0.001(2)
C124 0.056(3) 0.062(3) 0.073(3) 0.001(2) 0.012(2) 0.002(2)
C125 0.064(3) 0.077(3) 0.087(4) -0.005(3) 0.013(3) -0.003(3)
C126 0.057(3) 0.083(4) 0.098(4) -0.005(3) 0.007(3) 0.005(3)
C127 0.068(3) 0.084(4) 0.079(4) 0.002(3) -0.002(3) 0.004(3)
N128 0.069(3) 0.093(3) 0.067(3) 0.003(2) 0.011(2) 0.008(2)
C128 0.067(3) 0.057(3) 0.073(3) 0.002(2) 0.003(2) 0.003(2)
B131 0.066(3) 0.078(4) 0.068(3) -0.005(3) 0.000(3) 0.007(3)
C131 0.071(3) 0.085(4) 0.087(4) -0.012(3) -0.003(3) 0.002(3)
C132 0.127(7) 0.091(5) 0.122(6) -0.020(4) -0.025(5) -0.018(4)
C133 0.166(10) 0.130(8) 0.138(8) -0.044(7) -0.027(7) -0.021(7)
C134 0.157(9) 0.096(6) 0.171(10) -0.042(6) -0.010(8) -0.001(6)
C135 0.088(5) 0.092(5) 0.157(8) -0.015(5) -0.006(5) 0.008(4)
C136 0.080(4) 0.071(4) 0.126(5) -0.003(4) 0.011(4) 0.003(3)
C138 0.066(3) 0.104(5) 0.087(4) 0.021(3) -0.003(3) -0.010(3)
C137 0.066(3) 0.069(3) 0.080(3) 0.007(3) 0.003(3) -0.005(2)
C139 0.068(4) 0.137(6) 0.107(5) 0.032(5) 0.008(4) -0.014(4)
C140 0.087(5) 0.149(7) 0.088(5) 0.023(4) 0.018(4) -0.011(4)
C141 0.090(5) 0.118(5) 0.076(4) 0.012(4) 0.012(3) -0.008(4)
C142 0.079(4) 0.086(4) 0.072(3) 0.006(3) 0.013(3) -0.007(3)
C143 0.064(3) 0.077(3) 0.059(3) -0.005(2) 0.004(2) 0.000(2)
C144 0.061(3) 0.073(3) 0.066(3) 0.005(2) 0.008(2) -0.002(2)
C145 0.066(3) 0.105(5) 0.074(3) 0.027(3) 0.009(3) 0.003(3)
C146 0.074(4) 0.102(5) 0.074(4) 0.023(3) -0.001(3) -0.018(3)
C147 0.095(5) 0.091(4) 0.076(4) 0.000(3) 0.001(3) -0.026(4)
C148 0.078(4) 0.084(4) 0.077(3) -0.009(3) 0.009(3) -0.012(3)
C149 0.058(3) 0.080(3) 0.070(3) 0.000(3) 0.007(2) 0.003(2)
C150 0.065(3) 0.130(5) 0.065(3) -0.001(3) 0.007(3) 0.004(3)
C151 0.066(3) 0.150(6) 0.062(3) 0.015(4) 0.004(3) -0.013(4)
C152 0.066(3) 0.109(5) 0.077(4) 0.017(3) 0.001(3) -0.011(3)
C153 0.072(3) 0.089(4) 0.088(4) 0.009(3) 0.015(3) -0.002(3)
C154 0.071(3) 0.083(4) 0.067(3) 0.013(3) 0.011(3) 0.006(3)
B155 0.056(3) 0.077(4) 0.071(3) -0.003(3) 0.010(3) -0.003(3)
C155 0.058(3) 0.087(4) 0.067(3) -0.001(3) 0.019(2) -0.007(3)
C156 0.059(3) 0.104(4) 0.064(3) -0.003(3) 0.006(2) 0.012(3)
C157 0.072(4) 0.123(5) 0.075(4) -0.007(4) 0.011(3) 0.021(4)
C158 0.064(3) 0.162(8) 0.070(4) -0.004(4) 0.001(3) -0.004(4)
C159 0.079(4) 0.127(6) 0.090(4) -0.019(4) -0.001(3) -0.010(4)
C160 0.070(3) 0.097(4) 0.076(3) -0.011(3) -0.009(3) -0.010(3)
C161 0.053(3) 0.068(3) 0.069(3) -0.004(2) 0.010(2) -0.003(2)
C162 0.078(4) 0.083(4) 0.079(4) -0.013(3) 0.017(3) -0.001(3)
C163 0.075(4) 0.118(5) 0.072(3) -0.016(3) 0.023(3) -0.015(4)
C164 0.070(4) 0.103(5) 0.097(5) -0.034(4) 0.022(3) 0.000(3)
C165 0.069(3) 0.098(4) 0.101(5) -0.032(4) 0.020(3) 0.005(3)
C166 0.064(3) 0.088(4) 0.079(4) -0.007(3) 0.011(3) -0.002(3)
C167 0.055(3) 0.071(3) 0.065(3) -0.009(2) 0.013(2) -0.006(2)
C168 0.068(3) 0.076(3) 0.089(4) -0.001(3) 0.010(3) -0.015(3)
C169 0.080(4) 0.084(4) 0.100(5) 0.008(3) 0.011(3) -0.015(3)
C170 0.091(4) 0.070(3) 0.090(4) 0.007(3) 0.034(3) 0.003(3)
C171 0.079(4) 0.084(4) 0.074(3) 0.010(3) 0.014(3) -0.002(3)
C172 0.071(3) 0.084(4) 0.064(3) 0.003(3) 0.005(2) -0.014(3)
C173 0.045(2) 0.067(3) 0.069(3) 0.005(2) 0.012(2) 0.003(2)
C174 0.063(3) 0.077(3) 0.069(3) -0.007(3) 0.018(2) 0.002(2)
C175 0.069(3) 0.079(3) 0.079(3) -0.019(3) 0.025(3) -0.005(3)
C176 0.064(3) 0.073(3) 0.087(4) -0.008(3) 0.009(3) -0.001(2)
C177 0.073(3) 0.060(3) 0.082(3) 0.008(2) 0.018(3) -0.001(2)
C178 0.057(3) 0.072(3) 0.062(3) -0.003(2) 0.006(2) 0.001(2)
B179 0.061(3) 0.068(3) 0.059(3) 0.003(2) 0.011(2) 0.003(2)
C179 0.056(3) 0.057(2) 0.064(3) 0.002(2) 0.013(2) -0.001(2)
C180 0.048(2) 0.083(3) 0.077(3) -0.008(3) 0.011(2) -0.004(2)
C181 0.055(3) 0.093(4) 0.079(3) -0.010(3) 0.013(2) 0.005(3)
C182 0.065(3) 0.084(4) 0.078(3) 0.001(3) 0.026(3) 0.011(3)
C183 0.074(3) 0.070(3) 0.064(3) -0.005(2) 0.022(2) -0.001(2)
C184 0.062(3) 0.064(3) 0.061(3) 0.001(2) 0.016(2) -0.003(2)
C185 0.058(3) 0.067(3) 0.053(2) 0.001(2) 0.016(2) -0.002(2)
C186 0.062(3) 0.068(3) 0.057(2) 0.000(2) 0.013(2) 0.001(2)
C187 0.067(3) 0.066(3) 0.060(3) -0.002(2) 0.019(2) -0.005(2)
C188 0.063(3) 0.078(3) 0.056(3) -0.005(2) 0.012(2) -0.012(2)
C189 0.063(3) 0.077(3) 0.063(3) 0.002(2) 0.009(2) 0.006(2)
C190 0.050(2) 0.066(3) 0.068(3) 0.002(2) 0.015(2) -0.004(2)
C191 0.061(3) 0.062(3) 0.058(2) -0.005(2) 0.012(2) -0.005(2)
C192 0.075(3) 0.064(3) 0.073(3) -0.005(2) 0.017(3) 0.003(2)
C193 0.084(4) 0.063(3) 0.087(4) -0.002(3) 0.006(3) 0.008(3)
C194 0.091(4) 0.054(3) 0.084(4) 0.005(3) 0.004(3) -0.004(3)
C195 0.093(4) 0.078(4) 0.060(3) 0.007(3) 0.007(3) -0.017(3)
C196 0.078(3) 0.073(3) 0.062(3) 0.000(2) 0.018(2) -0.005(3)
C197 0.053(3) 0.064(3) 0.065(3) -0.003(2) 0.011(2) -0.002(2)
C198 0.071(3) 0.080(4) 0.072(3) -0.002(3) 0.010(3) -0.001(3)
C199 0.066(3) 0.098(4) 0.074(3) -0.014(3) 0.004(3) -0.008(3)
C200 0.070(3) 0.109(5) 0.072(3) -0.007(3) 0.002(3) 0.004(3)
C201 0.070(3) 0.098(4) 0.062(3) 0.007(3) 0.009(3) 0.006(3)
C202 0.065(3) 0.075(3) 0.061(3) 0.002(2) 0.006(2) 0.000(2)
N31 0.187(14) 0.166(13) 0.65(5) 0.15(2) -0.010(19) 0.011(10)
C31 0.093(6) 0.146(10) 0.226(14) -0.022(10) 0.010(7) -0.005(6)
C32 0.245(16) 0.146(10) 0.130(8) -0.006(7) 0.021(9) 0.068(10)
N33 0.154(7) 0.101(5) 0.125(6) -0.013(4) 0.058(5) -0.013(4)
C33 0.119(6) 0.113(6) 0.090(5) 0.021(4) 0.044(4) 0.023(5)
C34 0.109(6) 0.258(14) 0.113(7) 0.052(8) 0.044(5) 0.077(8)
N35 0.081(4) 0.120(5) 0.097(4) 0.018(3) 0.012(3) 0.011(3)
C35 0.088(5) 0.100(5) 0.097(5) 0.013(4) 0.006(4) 0.001(4)
C36 0.143(8) 0.112(6) 0.130(7) 0.010(5) -0.012(6) -0.022(6)
N37 0.100(4) 0.124(5) 0.088(4) -0.022(3) 0.022(3) -0.015(4)
C37 0.087(5) 0.137(6) 0.079(4) 0.009(4) 0.015(4) -0.005(4)
C38 0.104(7) 0.35(2) 0.092(6) 0.035(8) 0.019(5) -0.032(9)
N39 0.254(13) 0.136(7) 0.115(6) -0.031(6) 0.039(8) -0.015(8)
C39 0.200(11) 0.098(6) 0.124(7) 0.016(6) -0.003(7) 0.042(7)
C40 0.33(3) 0.175(14) 0.26(2) -0.002(14) -0.090(19) 0.108(16)

loop_
_atom_type_symbol
_atom_type_description
_atom_type_scat_dispersion_real
_atom_type_scat_dispersion_imag
_atom_type_scat_source
C C 0.0181 0.0091 'International Tables Vol C Tables 4.2.6.8 and 6.1.1.4'
H H 0.0000 0.0000 'International Tables Vol C Tables 4.2.6.8 and 6.1.1.4'
N N 0.0311 0.0180 'International Tables Vol C Tables 4.2.6.8 and 6.1.1.4'
B B 0.0090 0.0039 'International Tables Vol C Tables 4.2.6.8 and 6.1.1.4'

loop_
_geom_angle_atom_site_label_1
_geom_angle_atom_site_label_2
_geom_angle_atom_site_label_3
_geom_angle
C2 N1 C22 117.3(5)
N1 C2 C3 126.3(5)
N1 C2 H2A 116.9
C3 C2 H2A 116.9
C4 C3 C8 120.3(6)
C4 C3 C2 121.7(6)
C8 C3 C2 118.0(5)
C5 C4 C3 121.2(7)
C5 C4 H4A 119.4
C3 C4 H4A 119.4
C4 C5 C6 119.8(6)
C4 C5 H5A 120.1
C6 C5 H5A 120.1
C7 C6 C5 120.3(6)
C7 C6 H6A 119.9
C5 C6 H6A 119.9
C6 C7 C8 120.3(6)
C6 C7 H7A 119.9
C8 C7 H7A 119.9
C7 C8 C3 117.9(5)
C7 C8 C9 124.5(5)
C3 C8 C9 117.6(5)
C10 C9 C22 116.8(4)
C10 C9 C8 124.6(5)
C22 C9 C8 118.5(5)
C9 C10 C11 121.8(4)
C9 C10 H10A 119.1
C11 C10 H10A 119.1
C10 C11 C20 116.6(4)
C10 C11 C12 125.0(4)
C20 C11 C12 118.4(4)
C13 C12 C17 118.9(5)
C13 C12 C11 123.7(5)
C17 C12 C11 117.5(4)
C14 C13 C12 119.9(5)
C14 C13 H13A 120.0
C12 C13 H13A 120.0
C13 C14 C15 121.3(5)
C13 C14 H14A 119.3
C15 C14 H14A 119.3
C16 C15 C14 120.3(6)
C16 C15 H15A 119.8
C14 C15 H15A 119.8
C15 C16 C17 119.8(5)
C15 C16 H16A 120.1
C17 C16 H16A 120.1
C12 C17 C16 119.8(5)
C12 C17 C18 118.5(5)
C16 C17 C18 121.7(5)
N19 C18 C17 125.6(5)
N19 C18 H18A 117.2
C17 C18 H18A 117.2
C18 N19 C20 117.3(4)
N21 C20 N19 113.7(4)
N21 C20 C11 123.5(4)
N19 C20 C11 122.6(4)
C20 N21 C22 117.4(4)
N21 C22 N1 114.0(4)
N21 C22 C9 123.8(5)
N1 C22 C9 122.2(4)
C24 N23 C28 122.8(4)
C24 N23 H23A 118.6
C28 N23 H23A 118.6
C24 N24 H24A 120.0
C24 N24 H24B 120.0
H24A N24 H24B 120.0
N24 C24 N23 116.4(4)
N24 C24 C25 124.4(5)
N23 C24 C25 119.2(4)
C26 C25 C24 118.2(5)
C26 C25 H25A 120.9
C24 C25 H25A 120.9
C25 C26 C27 122.7(5)
C25 C26 H26A 118.7
C27 C26 H26A 118.7
C26 C27 C28 118.6(5)
C26 C27 H27A 120.7
C28 C27 H27A 120.7
C28 N28 H28A 120.0
C28 N28 H28B 120.0
H28A N28 H28B 120.0
N28 C28 N23 117.5(4)
N28 C28 C27 124.0(5)
N23 C28 C27 118.5(4)
C52 N51 C72 117.4(4)
N51 C52 C53 125.5(4)
N51 C52 H52A 117.3
C53 C52 H52A 117.3
C58 C53 C52 119.4(4)
C58 C53 C54 119.5(4)
C52 C53 C54 121.1(4)
C55 C54 C53 120.2(5)
C55 C54 H54A 119.9
C53 C54 H54A 119.9
C54 C55 C56 119.9(4)
C54 C55 H55A 120.0
C56 C55 H55A 120.0
C55 C56 C57 121.5(5)
C55 C56 H56A 119.3
C57 C56 H56A 119.3
C56 C57 C58 119.5(5)
C56 C57 H57A 120.3
C58 C57 H57A 120.3
C53 C58 C57 119.3(4)
C53 C58 C59 116.7(4)
C57 C58 C59 124.0(4)
C60 C59 C72 118.1(4)
C60 C59 C58 123.8(4)
C72 C59 C58 118.0(4)
C59 C60 C61 120.1(4)
C59 C60 H60A 119.9
C61 C60 H60A 119.9
C60 C61 C70 117.1(4)
C60 C61 C62 123.8(4)
C70 C61 C62 119.0(4)
C63 C62 C67 118.4(5)
C63 C62 C61 124.3(4)
C67 C62 C61 117.3(5)
C64 C63 C62 120.9(5)
C64 C63 H63A 119.6
C62 C63 H63A 119.6
C63 C64 C65 120.0(6)
C63 C64 H64A 120.0
C65 C64 H64A 120.0
C66 C65 C64 120.9(5)
C66 C65 H65A 119.5
C64 C65 H65A 119.5
C65 C66 C67 118.9(5)
C65 C66 H66A 120.6
C67 C66 H66A 120.6
C66 C67 C62 120.9(5)
C66 C67 C68 120.3(5)
C62 C67 C68 118.7(5)
N69 C68 C67 124.9(5)
N69 C68 H68A 117.6
C67 C68 H68A 117.6
C68 N69 C70 118.7(5)
N71 C70 N69 114.8(4)
N71 C70 C61 123.7(4)
N69 C70 C61 121.4(4)
C70 N71 C72 118.3(4)
N71 C72 N51 114.6(4)
N71 C72 C59 122.5(4)
N51 C72 C59 122.9(4)
C74 N73 C78 123.6(5)
C74 N73 H73A 118.2
C78 N73 H73A 118.2
C74 N74 H74A 120.0
C74 N74 H74B 120.0
H74A N74 H74B 120.0
N74 C74 N73 118.4(5)
N74 C74 C75 122.3(6)
N73 C74 C75 119.3(5)
C76 C75 C74 117.1(6)
C76 C75 H75A 121.4
C74 C75 H75A 121.4
C77 C76 C75 123.4(6)
C77 C76 H76A 118.3
C75 C76 H76A 118.3
C76 C77 C78 117.9(6)
C76 C77 H77A 121.1
C78 C77 H77A 121.1
C78 N78 H78A 120.0
C78 N78 H78B 120.0
H78A N78 H78B 120.0
N78 C78 N73 118.0(5)
N78 C78 C77 123.1(5)
N73 C78 C77 118.8(6)
C102 N101 C122 117.5(4)
N101 C102 C103 124.3(4)
N101 C102 H10B 117.8
C103 C102 H10B 117.8
C108 C103 C104 120.2(5)
C108 C103 C102 119.7(4)
C104 C103 C102 120.1(4)
C105 C104 C103 118.5(4)
C105 C104 H10C 120.8
C103 C104 H10C 120.8
C104 C105 C106 121.2(5)
C104 C105 H10D 119.4
C106 C105 H10D 119.4
C107 C106 C105 120.5(5)
C107 C106 H10E 119.8
C105 C106 H10E 119.8
C106 C107 C108 120.4(4)
C106 C107 H10F 119.8
C108 C107 H10F 119.8
C107 C108 C103 119.3(4)
C107 C108 C109 124.0(4)
C103 C108 C109 116.7(4)
C122 C109 C110 117.9(4)
C122 C109 C108 118.6(4)
C110 C109 C108 123.4(4)
C111 C110 C109 119.5(4)
C111 C110 H11A 120.3
C109 C110 H11A 120.3
C110 C111 C120 118.3(4)
C110 C111 C112 122.5(4)
C120 C111 C112 119.2(4)
C113 C112 C117 118.4(4)
C113 C112 C111 125.0(4)
C117 C112 C111 116.6(4)
C112 C113 C114 121.0(5)
C112 C113 H11B 119.5
C114 C113 H11B 119.5
C115 C114 C113 120.4(5)
C115 C114 H11C 119.8
C113 C114 H11C 119.8
C116 C115 C114 120.4(5)
C116 C115 H11D 119.8
C114 C115 H11D 119.8
C115 C116 C117 119.2(5)
C115 C116 H11E 120.4
C117 C116 H11E 120.4
C112 C117 C118 119.0(4)
C112 C117 C116 120.6(5)
C118 C117 C116 120.3(5)
N119 C118 C117 125.3(5)
N119 C118 H11F 117.4
C117 C118 H11F 117.4
C118 N119 C120 117.1(4)
N121 C120 N119 113.5(4)
N121 C120 C111 123.6(4)
N119 C120 C111 122.9(4)
C120 N121 C122 117.3(4)
N121 C122 N101 113.5(4)
N121 C122 C109 123.3(4)
N101 C122 C109 123.2(4)
C124 N123 C128 123.5(4)
C124 N123 H12A 118.3
C128 N123 H12A 118.3
C124 N124 H12B 120.0
C124 N124 H12C 120.0
H12B N124 H12C 120.0
N124 C124 N123 118.2(4)
N124 C124 C125 123.6(5)
N123 C124 C125 118.2(5)
C126 C125 C124 119.2(5)
C126 C125 H12F 120.4
C124 C125 H12F 120.4
C125 C126 C127 121.7(5)
C125 C126 H12G 119.2
C127 C126 H12G 119.2
C128 C127 C126 119.1(6)
C128 C127 H12H 120.5
C126 C127 H12H 120.5
C128 N128 H12D 120.0
C128 N128 H12E 120.0
H12D N128 H12E 120.0
N128 C128 N123 116.5(5)
N128 C128 C127 125.2(5)
N123 C128 C127 118.3(5)
C143 B131 C131 112.7(5)
C143 B131 C137 114.9(5)
C131 B131 C137 105.2(5)
C143 B131 C149 102.0(5)
C131 B131 C149 113.0(5)
C137 B131 C149 109.3(5)
C132 C131 C136 113.7(7)
C132 C131 B131 125.5(6)
C136 C131 B131 120.2(6)
C131 C132 C133 123.7(9)
C131 C132 H13B 118.2
C133 C132 H13B 118.2
C134 C133 C132 119.9(9)
C134 C133 H13C 120.1
C132 C133 H13C 120.1
C133 C134 C135 118.0(9)
C133 C134 H13D 121.0
C135 C134 H13D 121.0
C136 C135 C134 120.7(9)
C136 C135 H13E 119.6
C134 C135 H13E 119.6
C135 C136 C131 123.8(8)
C135 C136 H13F 118.1
C131 C136 H13F 118.1
C139 C138 C137 124.3(6)
C139 C138 H13G 117.9
C137 C138 H13G 117.9
C138 C137 C142 113.3(6)
C138 C137 B131 122.1(5)
C142 C137 B131 124.5(5)
C140 C139 C138 120.6(6)
C140 C139 H13H 119.7
C138 C139 H13H 119.7
C139 C140 C141 118.1(7)
C139 C140 H14B 121.0
C141 C140 H14B 121.0
C140 C141 C142 120.4(7)
C140 C141 H14C 119.8
C142 C141 H14C 119.8
C141 C142 C137 123.3(6)
C141 C142 H14D 118.4
C137 C142 H14D 118.4
C148 C143 C144 114.5(5)
C148 C143 B131 122.1(5)
C144 C143 B131 123.2(5)
C145 C144 C143 122.1(6)
C145 C144 H14E 119.0
C143 C144 H14E 119.0
C146 C145 C144 120.8(6)
C146 C145 H14F 119.6
C144 C145 H14F 119.6
C145 C146 C147 118.7(6)
C145 C146 H14G 120.6
C147 C146 H14G 120.6
C148 C147 C146 120.5(7)
C148 C147 H14H 119.8
C146 C147 H14H 119.8
C147 C148 C143 123.3(6)
C147 C148 H14I 118.3
C143 C148 H14I 118.3
C154 C149 C150 115.9(5)
C154 C149 B131 122.8(5)
C150 C149 B131 120.6(5)
C149 C150 C151 120.8(6)
C149 C150 H15B 119.6
C151 C150 H15B 119.6
C152 C151 C150 122.3(6)
C152 C151 H15C 118.9
C150 C151 H15C 118.9
C153 C152 C151 117.3(6)
C153 C152 H15D 121.3
C151 C152 H15D 121.3
C152 C153 C154 120.2(6)
C152 C153 H15E 119.9
C154 C153 H15E 119.9
C153 C154 C149 123.4(5)
C153 C154 H15F 118.3
C149 C154 H15F 118.3
C155 B155 C161 109.9(5)
C155 B155 C173 109.1(5)
C161 B155 C173 109.9(4)
C155 B155 C167 110.7(4)
C161 B155 C167 107.4(4)
C173 B155 C167 109.8(4)
C156 C155 C160 114.5(5)
C156 C155 B155 124.6(5)
C160 C155 B155 120.9(5)
C155 C156 C157 123.7(6)
C155 C156 H15G 118.1
C157 C156 H15G 118.1
C158 C157 C156 118.7(7)
C158 C157 H15H 120.6
C156 C157 H15H 120.6
C159 C158 C157 120.6(6)
C159 C158 H15I 119.7
C157 C158 H15I 119.7
C158 C159 C160 119.6(7)
C158 C159 H15J 120.2
C160 C159 H15J 120.2
C159 C160 C155 122.8(7)
C159 C160 H16B 118.6
C155 C160 H16B 118.6
C166 C161 C162 114.2(5)
C166 C161 B155 125.1(5)
C162 C161 B155 120.7(5)
C163 C162 C161 123.3(6)
C163 C162 H16C 118.3
C161 C162 H16C 118.3
C164 C163 C162 120.5(6)
C164 C163 H16D 119.7
C162 C163 H16D 119.7
C163 C164 C165 118.4(5)
C163 C164 H16E 120.8
C165 C164 H16E 120.8
C164 C165 C166 119.8(6)
C164 C165 H16F 120.1
C166 C165 H16F 120.1
C161 C166 C165 123.8(6)
C161 C166 H16G 118.1
C165 C166 H16G 118.1
C172 C167 C168 114.4(5)
C172 C167 B155 122.5(5)
C168 C167 B155 123.1(5)
C169 C168 C167 123.4(6)
C169 C168 H16H 118.3
C167 C168 H16H 118.3
C170 C169 C168 120.6(6)
C170 C169 H16I 119.7
C168 C169 H16I 119.7
C169 C170 C171 119.0(6)
C169 C170 H17A 120.5
C171 C170 H17A 120.5
C170 C171 C172 119.1(6)
C170 C171 H17B 120.4
C172 C171 H17B 120.4
C167 C172 C171 123.4(6)
C167 C172 H17C 118.3
C171 C172 H17C 118.3
C178 C173 C174 114.8(5)
C178 C173 B155 122.1(4)
C174 C173 B155 123.1(4)
C175 C174 C173 122.5(5)
C175 C174 H17D 118.8
C173 C174 H17D 118.8
C176 C175 C174 121.0(5)
C176 C175 H17E 119.5
C174 C175 H17E 119.5
C175 C176 C177 119.0(5)
C175 C176 H17F 120.5
C177 C176 H17F 120.5
C176 C177 C178 119.4(5)
C176 C177 H17G 120.3
C178 C177 H17G 120.3
C177 C178 C173 123.3(5)
C177 C178 H17H 118.3
C173 C178 H17H 118.3
C185 B179 C191 110.8(4)
C185 B179 C179 111.6(4)
C191 B179 C179 110.6(4)
C185 B179 C197 111.5(4)
C191 B179 C197 106.0(4)
C179 B179 C197 106.1(4)
C180 C179 C184 115.3(4)
C180 C179 B179 121.6(4)
C184 C179 B179 123.1(4)
C181 C180 C179 123.3(5)
C181 C180 H18B 118.4
C179 C180 H18B 118.4
C182 C181 C180 120.0(5)
C182 C181 H18C 120.0
C180 C181 H18C 120.0
C183 C182 C181 118.4(5)
C183 C182 H18D 120.8
C181 C182 H18D 120.8
C182 C183 C184 121.0(5)
C182 C183 H18E 119.5
C184 C183 H18E 119.5
C183 C184 C179 121.9(5)
C183 C184 H18F 119.1
C179 C184 H18F 119.1
C190 C185 C186 113.2(4)
C190 C185 B179 124.9(4)
C186 C185 B179 121.9(4)
C187 C186 C185 123.4(5)
C187 C186 H18G 118.3
C185 C186 H18G 118.3
C188 C187 C186 120.4(5)
C188 C187 H18H 119.8
C186 C187 H18H 119.8
C189 C188 C187 118.8(5)
C189 C188 H18I 120.6
C187 C188 H18I 120.6
C188 C189 C190 120.9(5)
C188 C189 H18J 119.6
C190 C189 H18J 119.6
C189 C190 C185 123.4(5)
C189 C190 H19A 118.3
C185 C190 H19A 118.3
C196 C191 C192 113.8(5)
C196 C191 B179 126.4(4)
C192 C191 B179 119.7(4)
C193 C192 C191 123.6(5)
C193 C192 H19B 118.2
C191 C192 H19B 118.2
C194 C193 C192 120.7(6)
C194 C193 H19C 119.6
C192 C193 H19C 119.6
C193 C194 C195 118.6(5)
C193 C194 H19D 120.7
C195 C194 H19D 120.7
C194 C195 C196 120.1(5)
C194 C195 H19E 119.9
C196 C195 H19E 119.9
C195 C196 C191 123.0(5)
C195 C196 H19F 118.5
C191 C196 H19F 118.5
C202 C197 C198 114.7(5)
C202 C197 B179 124.2(5)
C198 C197 B179 121.0(4)
C199 C198 C197 122.0(6)
C199 C198 H19G 119.0
C197 C198 H19G 119.0
C200 C199 C198 121.6(6)
C200 C199 H19H 119.2
C198 C199 H19H 119.2
C199 C200 C201 118.9(6)
C199 C200 H20A 120.5
C201 C200 H20A 120.5
C200 C201 C202 119.3(6)
C200 C201 H20B 120.3
C202 C201 H20B 120.3
C197 C202 C201 123.4(5)
C197 C202 H20C 118.3
C201 C202 H20C 118.3
N31 C31 C32 167(2)
C31 C32 H32A 109.5
C31 C32 H32B 109.5
H32A C32 H32B 109.5
C31 C32 H32C 109.5
H32A C32 H32C 109.5
H32B C32 H32C 109.5
N33 C33 C34 178.5(11)
C33 C34 H34A 109.5
C33 C34 H34B 109.5
H34A C34 H34B 109.5
C33 C34 H34C 109.5
H34A C34 H34C 109.5
H34B C34 H34C 109.5
N35 C35 C36 178.2(9)
C35 C36 H36A 109.5
C35 C36 H36B 109.5
H36A C36 H36B 109.5
C35 C36 H36C 109.5
H36A C36 H36C 109.5
H36B C36 H36C 109.5
N37 C37 C38 176.2(12)
C37 C38 H38A 109.5
C37 C38 H38B 109.5
H38A C38 H38B 109.5
C37 C38 H38C 109.5
H38A C38 H38C 109.5
H38B C38 H38C 109.5
N39 C39 C40 175(2)
C39 C40 H40A 109.5
C39 C40 H40B 109.5
H40A C40 H40B 109.5
C39 C40 H40C 109.5
H40A C40 H40C 109.5
H40B C40 H40C 109.5

loop_
_geom_bond_atom_site_label_1
_geom_bond_atom_site_label_2
_geom_bond_distance
N1 C2 1.287(7)
N1 C22 1.402(7)
C2 C3 1.426(9)
C2 H2A 0.9500
C3 C4 1.386(8)
C3 C8 1.414(8)
C4 C5 1.354(10)
C4 H4A 0.9500
C5 C6 1.401(10)
C5 H5A 0.9500
C6 C7 1.385(9)
C6 H6A 0.9500
C7 C8 1.408(8)
C7 H7A 0.9500
C8 C9 1.442(7)
C9 C10 1.369(7)
C9 C22 1.421(7)
C10 C11 1.388(7)
C10 H10A 0.9500
C11 C20 1.424(6)
C11 C12 1.452(7)
C12 C13 1.401(7)
C12 C17 1.404(7)
C13 C14 1.362(8)
C13 H13A 0.9500
C14 C15 1.380(9)
C14 H14A 0.9500
C15 C16 1.364(8)
C15 H15A 0.9500
C16 C17 1.404(8)
C16 H16A 0.9500
C17 C18 1.424(7)
C18 N19 1.314(7)
C18 H18A 0.9500
N19 C20 1.382(6)
C20 N21 1.338(6)
N21 C22 1.343(7)
N23 C24 1.354(6)
N23 C28 1.355(6)
N23 H23A 0.9800
N24 C24 1.349(6)
N24 H24A 0.9800
N24 H24B 0.9800
C24 C25 1.388(7)
C25 C26 1.352(8)
C25 H25A 0.9500
C26 C27 1.374(8)
C26 H26A 0.9500
C27 C28 1.384(7)
C27 H27A 0.9500
N28 C28 1.345(6)
N28 H28A 0.9800
N28 H28B 0.9800
N51 C52 1.306(6)
N51 C72 1.374(6)
C52 C53 1.415(7)
C52 H52A 0.9500
C53 C58 1.396(7)
C53 C54 1.417(7)
C54 C55 1.363(8)
C54 H54A 0.9500
C55 C56 1.374(8)
C55 H55A 0.9500
C56 C57 1.386(7)
C56 H56A 0.9500
C57 C58 1.397(7)
C57 H57A 0.9500
C58 C59 1.464(6)
C59 C60 1.391(7)
C59 C72 1.423(6)
C60 C61 1.406(6)
C60 H60A 0.9500
C61 C70 1.418(7)
C61 C62 1.449(7)
C62 C63 1.397(8)
C62 C67 1.406(7)
C63 C64 1.380(8)
C63 H63A 0.9500
C64 C65 1.393(8)
C64 H64A 0.9500
C65 C66 1.381(9)
C65 H65A 0.9500
C66 C67 1.403(8)
C66 H66A 0.9500
C67 C68 1.420(8)
C68 N69 1.303(7)
C68 H68A 0.9500
N69 C70 1.386(6)
C70 N71 1.339(6)
N71 C72 1.351(6)
N73 C74 1.356(7)
N73 C78 1.362(7)
N73 H73A 0.9800
N74 C74 1.356(7)
N74 H74A 0.9800
N74 H74B 0.9800
C74 C75 1.400(8)
C75 C76 1.392(9)
C75 H75A 0.9500
C76 C77 1.372(10)
C76 H76A 0.9500
C77 C78 1.400(8)
C77 H77A 0.9500
N78 C78 1.321(8)
N78 H78A 0.9800
N78 H78B 0.9800
N101 C102 1.321(6)
N101 C122 1.386(6)
C102 C103 1.417(7)
C102 H10B 0.9500
C103 C108 1.405(7)
C103 C104 1.411(7)
C104 C105 1.384(8)
C104 H10C 0.9500
C105 C106 1.389(8)
C105 H10D 0.9500
C106 C107 1.368(7)
C106 H10E 0.9500
C107 C108 1.397(7)
C107 H10F 0.9500
C108 C109 1.457(6)
C109 C122 1.400(7)
C109 C110 1.403(6)
C110 C111 1.393(6)
C110 H11A 0.9500
C111 C120 1.400(7)
C111 C112 1.455(6)
C112 C113 1.383(8)
C112 C117 1.403(7)
C113 C114 1.392(7)
C113 H11B 0.9500
C114 C115 1.390(8)
C114 H11C 0.9500
C115 C116 1.367(9)
C115 H11D 0.9500
C116 C117 1.424(7)
C116 H11E 0.9500
C117 C118 1.420(8)
C118 N119 1.313(6)
C118 H11F 0.9500
N119 C120 1.387(6)
C120 N121 1.346(6)
N121 C122 1.359(6)
N123 C124 1.363(6)
N123 C128 1.379(7)
N123 H12A 0.9800
N124 C124 1.324(7)
N124 H12B 0.9800
N124 H12C 0.9800
C124 C125 1.398(8)
C125 C126 1.371(9)
C125 H12F 0.9500
C126 C127 1.396(9)
C126 H12G 0.9500
C127 C128 1.380(8)
C127 H12H 0.9500
N128 C128 1.335(7)
N128 H12D 0.9800
N128 H12E 0.9800
B131 C143 1.601(9)
B131 C131 1.639(9)
B131 C137 1.642(9)
B131 C149 1.670(9)
C131 C132 1.383(10)
C131 C136 1.386(10)
C132 C133 1.389(14)
C132 H13B 0.9500
C133 C134 1.368(16)
C133 H13C 0.9500
C134 C135 1.373(14)
C134 H13D 0.9500
C135 C136 1.365(10)
C135 H13E 0.9500
C136 H13F 0.9500
C138 C139 1.382(10)
C138 C137 1.402(8)
C138 H13G 0.9500
C137 C142 1.407(9)
C139 C140 1.375(11)
C139 H13H 0.9500
C140 C141 1.386(10)
C140 H14B 0.9500
C141 C142 1.397(9)
C141 H14C 0.9500
C142 H14D 0.9500
C143 C148 1.404(8)
C143 C144 1.410(8)
C144 C145 1.405(8)
C144 H14E 0.9500
C145 C146 1.359(10)
C145 H14F 0.9500
C146 C147 1.389(10)
C146 H14G 0.9500
C147 C148 1.374(9)
C147 H14H 0.9500
C148 H14I 0.9500
C149 C154 1.388(8)
C149 C150 1.389(8)
C150 C151 1.397(10)
C150 H15B 0.9500
C151 C152 1.383(11)
C151 H15C 0.9500
C152 C153 1.377(9)
C152 H15D 0.9500
C153 C154 1.387(9)
C153 H15E 0.9500
C154 H15F 0.9500
B155 C155 1.626(9)
B155 C161 1.648(8)
B155 C173 1.655(8)
B155 C167 1.678(9)
C155 C156 1.388(9)
C155 C160 1.408(8)
C156 C157 1.394(9)
C156 H15G 0.9500
C157 C158 1.378(11)
C157 H15H 0.9500
C158 C159 1.357(12)
C158 H15I 0.9500
C159 C160 1.395(10)
C159 H15J 0.9500
C160 H16B 0.9500
C161 C166 1.379(8)
C161 C162 1.403(8)
C162 C163 1.387(8)
C162 H16C 0.9500
C163 C164 1.368(10)
C163 H16D 0.9500
C164 C165 1.388(11)
C164 H16E 0.9500
C165 C166 1.394(8)
C165 H16F 0.9500
C166 H16G 0.9500
C167 C172 1.379(8)
C167 C168 1.397(8)
C168 C169 1.372(9)
C168 H16H 0.9500
C169 C170 1.362(10)
C169 H16I 0.9500
C170 C171 1.382(9)
C170 H17A 0.9500
C171 C172 1.404(8)
C171 H17B 0.9500
C172 H17C 0.9500
C173 C178 1.392(7)
C173 C174 1.399(7)
C174 C175 1.379(8)
C174 H17D 0.9500
C175 C176 1.360(8)
C175 H17E 0.9500
C176 C177 1.385(8)
C176 H17F 0.9500
C177 C178 1.385(8)
C177 H17G 0.9500
C178 H17H 0.9500
B179 C185 1.632(8)
B179 C191 1.651(8)
B179 C179 1.656(7)
B179 C197 1.670(8)
C179 C180 1.396(7)
C179 C184 1.409(7)
C180 C181 1.392(7)
C180 H18B 0.9500
C181 C182 1.389(9)
C181 H18C 0.9500
C182 C183 1.386(8)
C182 H18D 0.9500
C183 C184 1.393(7)
C183 H18E 0.9500
C184 H18F 0.9500
C185 C190 1.397(7)
C185 C186 1.415(7)
C186 C187 1.381(7)
C186 H18G 0.9500
C187 C188 1.368(8)
C187 H18H 0.9500
C188 C189 1.358(8)
C188 H18I 0.9500
C189 C190 1.387(7)
C189 H18J 0.9500
C190 H19A 0.9500
C191 C196 1.400(7)
C191 C192 1.405(7)
C192 C193 1.367(8)
C192 H19B 0.9500
C193 C194 1.363(9)
C193 H19C 0.9500
C194 C195 1.382(9)
C194 H19D 0.9500
C195 C196 1.386(8)
C195 H19E 0.9500
C196 H19F 0.9500
C197 C202 1.391(7)
C197 C198 1.415(8)
C198 C199 1.378(8)
C198 H19G 0.9500
C199 C200 1.373(10)
C199 H19H 0.9500
C200 C201 1.373(9)
C200 H20A 0.9500
C201 C202 1.408(8)
C201 H20B 0.9500
C202 H20C 0.9500
N31 C31 1.116(18)
C31 C32 1.41(2)
C32 H32A 0.9800
C32 H32B 0.9800
C32 H32C 0.9800
N33 C33 1.178(11)
C33 C34 1.410(14)
C34 H34A 0.9800
C34 H34B 0.9800
C34 H34C 0.9800
N35 C35 1.125(9)
C35 C36 1.453(13)
C36 H36A 0.9800
C36 H36B 0.9800
C36 H36C 0.9800
N37 C37 1.106(9)
C37 C38 1.429(12)
C38 H38A 0.9800
C38 H38B 0.9800
C38 H38C 0.9800
N39 C39 1.091(13)
C39 C40 1.36(2)
C40 H40A 0.9800
C40 H40B 0.9800
C40 H40C 0.9800

loop_
_geom_hbond_atom_site_label_D
_geom_hbond_atom_site_label_H
_geom_hbond_atom_site_label_A
_geom_hbond_distance_DH
_geom_hbond_distance_HA
_geom_hbond_distance_DA
_geom_hbond_angle_DHA
_geom_hbond_site_symmetry_A
N23 H23A N21 0.98 2.15 3.118(5) 168.7 .
N24 H24A N1 0.98 1.95 2.921(7) 168.6 .
N28 H28A N19 0.98 1.95 2.911(6) 165.5 .
N73 H73A N71 0.98 2.11 3.089(6) 174.8 .
N74 H74A N51 0.98 1.93 2.913(6) 178.1 .
N74 H74B N35 0.98 2.23 3.060(9) 141.3 1_565
N78 H78A N69 0.98 1.94 2.897(7) 166.0 .
N78 H78B N37 0.98 2.02 2.995(8) 171.5 2_574
N123 H12A N121 0.98 2.12 3.097(6) 178.3 .
N124 H12B N101 0.98 1.91 2.882(6) 173.0 .
N124 H12C N33 0.98 2.18 3.069(9) 150.8 3
N128 H12D N119 0.98 1.95 2.919(7) 172.1 .

loop_
_geom_torsion_atom_site_label_1
_geom_torsion_atom_site_label_2
_geom_torsion_atom_site_label_3
_geom_torsion_atom_site_label_4
_geom_torsion
C22 N1 C2 C3 -0.4(8)
N1 C2 C3 C4 177.9(6)
N1 C2 C3 C8 -0.7(9)
C8 C3 C4 C5 0.9(9)
C2 C3 C4 C5 -177.7(6)
C3 C4 C5 C6 -3.2(9)
C4 C5 C6 C7 2.7(9)
C5 C6 C7 C8 0.2(8)
C6 C7 C8 C3 -2.4(8)
C6 C7 C8 C9 177.2(5)
C4 C3 C8 C7 1.9(7)
C2 C3 C8 C7 -179.4(5)
C4 C3 C8 C9 -177.8(5)
C2 C3 C8 C9 0.9(7)
C7 C8 C9 C10 -1.6(8)
C3 C8 C9 C10 178.1(5)
C7 C8 C9 C22 -179.7(5)
C3 C8 C9 C22 -0.1(7)
C22 C9 C10 C11 -1.7(7)
C8 C9 C10 C11 -179.9(4)
C9 C10 C11 C20 1.5(7)
C9 C10 C11 C12 -179.6(4)
C10 C11 C12 C13 -0.3(7)
C20 C11 C12 C13 178.6(4)
C10 C11 C12 C17 178.6(4)
C20 C11 C12 C17 -2.5(6)
C17 C12 C13 C14 -0.1(7)
C11 C12 C13 C14 178.8(5)
C12 C13 C14 C15 0.2(8)
C13 C14 C15 C16 -0.2(9)
C14 C15 C16 C17 0.1(9)
C13 C12 C17 C16 0.0(7)
C11 C12 C17 C16 -178.9(4)
C13 C12 C17 C18 179.5(5)
C11 C12 C17 C18 0.6(7)
C15 C16 C17 C12 0.0(8)
C15 C16 C17 C18 -179.5(5)
C12 C17 C18 N19 0.3(8)
C16 C17 C18 N19 179.8(5)
C17 C18 N19 C20 0.9(8)
C18 N19 C20 N21 -179.6(4)
C18 N19 C20 C11 -3.0(7)
C10 C11 C20 N21 -0.9(7)
C12 C11 C20 N21 -179.9(4)
C10 C11 C20 N19 -177.2(4)
C12 C11 C20 N19 3.8(7)
N19 C20 N21 C22 177.2(4)
C11 C20 N21 C22 0.6(7)
C20 N21 C22 N1 179.8(4)
C20 N21 C22 C9 -0.9(7)
C2 N1 C22 N21 -179.5(5)
C2 N1 C22 C9 1.3(7)
C10 C9 C22 N21 1.5(7)
C8 C9 C22 N21 179.8(4)
C10 C9 C22 N1 -179.3(4)
C8 C9 C22 N1 -1.0(7)
C28 N23 C24 N24 -179.0(4)
C28 N23 C24 C25 0.1(7)
N24 C24 C25 C26 178.9(5)
N23 C24 C25 C26 -0.1(7)
C24 C25 C26 C27 0.5(8)
C25 C26 C27 C28 -0.8(8)
C24 N23 C28 N28 179.3(5)
C24 N23 C28 C27 -0.4(7)
C26 C27 C28 N28 -179.0(5)
C26 C27 C28 N23 0.8(7)
C72 N51 C52 C53 -1.1(7)
N51 C52 C53 C58 -1.0(8)
N51 C52 C53 C54 178.5(5)
C58 C53 C54 C55 -0.8(7)
C52 C53 C54 C55 179.6(5)
C53 C54 C55 C56 0.3(8)
C54 C55 C56 C57 -0.4(9)
C55 C56 C57 C58 1.1(8)
C52 C53 C58 C57 -179.0(4)
C54 C53 C58 C57 1.4(7)
C52 C53 C58 C59 1.5(7)
C54 C53 C58 C59 -178.0(4)
C56 C57 C58 C53 -1.5(8)
C56 C57 C58 C59 177.9(5)
C53 C58 C59 C60 177.1(4)
C57 C58 C59 C60 -2.3(8)
C53 C58 C59 C72 -0.1(6)
C57 C58 C59 C72 -179.5(5)
C72 C59 C60 C61 -0.7(7)
C58 C59 C60 C61 -177.9(4)
C59 C60 C61 C70 -0.3(7)
C59 C60 C61 C62 -179.5(4)
C60 C61 C62 C63 -0.5(8)
C70 C61 C62 C63 -179.6(5)
C60 C61 C62 C67 179.6(5)
C70 C61 C62 C67 0.4(7)
C67 C62 C63 C64 -0.9(8)
C61 C62 C63 C64 179.2(5)
C62 C63 C64 C65 -0.9(9)
C63 C64 C65 C66 1.0(9)
C64 C65 C66 C67 0.6(9)
C65 C66 C67 C62 -2.3(8)
C65 C66 C67 C68 -178.9(5)
C63 C62 C67 C66 2.5(8)
C61 C62 C67 C66 -177.5(5)
C63 C62 C67 C68 179.0(5)
C61 C62 C67 C68 -1.0(7)
C66 C67 C68 N69 177.9(5)
C62 C67 C68 N69 1.3(8)
C67 C68 N69 C70 -1.0(8)
C68 N69 C70 N71 180.0(4)
C68 N69 C70 C61 0.3(7)
C60 C61 C70 N71 1.1(7)
C62 C61 C70 N71 -179.7(4)
C60 C61 C70 N69 -179.3(4)
C62 C61 C70 N69 -0.1(7)
N69 C70 N71 C72 179.6(4)
C61 C70 N71 C72 -0.7(7)
C70 N71 C72 N51 -179.9(4)
C70 N71 C72 C59 -0.4(6)
C52 N51 C72 N71 -177.9(4)
C52 N51 C72 C59 2.7(7)
C60 C59 C72 N71 1.1(7)
C58 C59 C72 N71 178.5(4)
C60 C59 C72 N51 -179.4(4)
C58 C59 C72 N51 -2.1(7)
C78 N73 C74 N74 178.3(5)
C78 N73 C74 C75 0.4(8)
N74 C74 C75 C76 -179.5(5)
N73 C74 C75 C76 -1.7(8)
C74 C75 C76 C77 3.1(9)
C75 C76 C77 C78 -3.0(9)
C74 N73 C78 N78 -178.1(5)
C74 N73 C78 C77 -0.4(8)
C76 C77 C78 N78 179.2(6)
C76 C77 C78 N73 1.6(8)
C122 N101 C102 C103 -0.1(7)
N101 C102 C103 C108 -1.5(8)
N101 C102 C103 C104 178.7(5)
C108 C103 C104 C105 -0.1(7)
C102 C103 C104 C105 179.7(5)
C103 C104 C105 C106 0.0(8)
C104 C105 C106 C107 0.3(9)
C105 C106 C107 C108 -0.4(8)
C106 C107 C108 C103 0.3(7)
C106 C107 C108 C109 178.7(5)
C104 C103 C108 C107 0.0(7)
C102 C103 C108 C107 -179.8(4)
C104 C103 C108 C109 -178.5(4)
C102 C103 C108 C109 1.7(7)
C107 C108 C109 C122 -178.9(4)
C103 C108 C109 C122 -0.5(6)
C107 C108 C109 C110 -1.6(7)
C103 C108 C109 C110 176.8(4)
C122 C109 C110 C111 -0.8(6)
C108 C109 C110 C111 -178.1(4)
C109 C110 C111 C120 0.2(6)
C109 C110 C111 C112 178.5(4)
C110 C111 C112 C113 -0.1(8)
C120 C111 C112 C113 178.1(5)
C110 C111 C112 C117 -178.6(4)
C120 C111 C112 C117 -0.3(6)
C117 C112 C113 C114 -0.6(8)
C111 C112 C113 C114 -179.0(5)
C112 C113 C114 C115 0.1(8)
C113 C114 C115 C116 0.3(8)
C114 C115 C116 C117 -0.2(8)
C113 C112 C117 C118 -179.2(5)
C111 C112 C117 C118 -0.6(7)
C113 C112 C117 C116 0.6(7)
C111 C112 C117 C116 179.2(4)
C115 C116 C117 C112 -0.2(8)
C115 C116 C117 C118 179.5(5)
C112 C117 C118 N119 0.7(8)
C116 C117 C118 N119 -179.0(5)
C117 C118 N119 C120 0.1(7)
C118 N119 C120 N121 179.0(4)
C118 N119 C120 C111 -1.1(7)
C110 C111 C120 N121 -0.5(7)
C112 C111 C120 N121 -178.9(4)
C110 C111 C120 N119 179.6(4)
C112 C111 C120 N119 1.2(7)
N119 C120 N121 C122 -178.7(4)
C111 C120 N121 C122 1.4(7)
C120 N121 C122 N101 178.2(4)
C120 N121 C122 C109 -2.1(6)
C102 N101 C122 N121 -178.9(4)
C102 N101 C122 C109 1.4(7)
C110 C109 C122 N121 1.8(7)
C108 C109 C122 N121 179.3(4)
C110 C109 C122 N101 -178.6(4)
C108 C109 C122 N101 -1.1(7)
C128 N123 C124 N124 -179.3(5)
C128 N123 C124 C125 0.6(7)
N124 C124 C125 C126 -178.9(5)
N123 C124 C125 C126 1.2(8)
C124 C125 C126 C127 -1.2(9)
C125 C126 C127 C128 -0.6(9)
C124 N123 C128 N128 177.3(5)
C124 N123 C128 C127 -2.4(7)
C126 C127 C128 N128 -177.3(6)
C126 C127 C128 N123 2.3(8)
C143 B131 C131 C132 -136.8(8)
C137 B131 C131 C132 97.2(8)
C149 B131 C131 C132 -21.9(10)
C143 B131 C131 C136 53.0(8)
C137 B131 C131 C136 -72.9(7)
C149 B131 C131 C136 168.0(6)
C136 C131 C132 C133 -1.4(14)
B131 C131 C132 C133 -172.1(10)
C131 C132 C133 C134 -2.7(19)
C132 C133 C134 C135 3(2)
C133 C134 C135 C136 -0.1(18)
C134 C135 C136 C131 -4.3(15)
C132 C131 C136 C135 4.8(12)
B131 C131 C136 C135 176.1(7)
C139 C138 C137 C142 0.6(10)
C139 C138 C137 B131 178.0(7)
C143 B131 C137 C138 167.5(6)
C131 B131 C137 C138 -68.0(7)
C149 B131 C137 C138 53.6(7)
C143 B131 C137 C142 -15.5(8)
C131 B131 C137 C142 109.0(6)
C149 B131 C137 C142 -129.4(6)
C137 C138 C139 C140 0.3(13)
C138 C139 C140 C141 -1.2(13)
C139 C140 C141 C142 1.1(13)
C140 C141 C142 C137 -0.1(11)
C138 C137 C142 C141 -0.7(9)
B131 C137 C142 C141 -178.0(6)
C131 B131 C143 C148 -167.3(5)
C137 B131 C143 C148 -46.8(8)
C149 B131 C143 C148 71.2(6)
C131 B131 C143 C144 18.1(8)
C137 B131 C143 C144 138.6(5)
C149 B131 C143 C144 -103.4(6)
C148 C143 C144 C145 -1.9(8)
B131 C143 C144 C145 173.1(5)
C143 C144 C145 C146 1.8(9)
C144 C145 C146 C147 -2.2(9)
C145 C146 C147 C148 2.9(10)
C146 C147 C148 C143 -3.4(10)
C144 C143 C148 C147 2.7(9)
B131 C143 C148 C147 -172.3(6)
C143 B131 C149 C154 -100.8(6)
C131 B131 C149 C154 137.9(6)
C137 B131 C149 C154 21.2(8)
C143 B131 C149 C150 68.9(7)
C131 B131 C149 C150 -52.3(8)
C137 B131 C149 C150 -169.1(6)
C154 C149 C150 C151 1.9(9)
B131 C149 C150 C151 -168.5(6)
C149 C150 C151 C152 0.4(10)
C150 C151 C152 C153 -1.4(10)
C151 C152 C153 C154 0.1(9)
C152 C153 C154 C149 2.3(10)
C150 C149 C154 C153 -3.3(9)
B131 C149 C154 C153 166.9(6)
C161 B155 C155 C156 -130.9(5)
C173 B155 C155 C156 -10.4(7)
C167 B155 C155 C156 110.6(6)
C161 B155 C155 C160 47.5(7)
C173 B155 C155 C160 168.0(5)
C167 B155 C155 C160 -71.0(6)
C160 C155 C156 C157 0.9(8)
B155 C155 C156 C157 179.4(6)
C155 C156 C157 C158 1.3(10)
C156 C157 C158 C159 -1.6(11)
C157 C158 C159 C160 -0.4(11)
C158 C159 C160 C155 2.8(11)
C156 C155 C160 C159 -2.9(9)
B155 C155 C160 C159 178.5(6)
C155 B155 C161 C166 -143.1(5)
C173 B155 C161 C166 96.8(6)
C167 B155 C161 C166 -22.7(7)
C155 B155 C161 C162 37.8(7)
C173 B155 C161 C162 -82.3(6)
C167 B155 C161 C162 158.3(5)
C166 C161 C162 C163 0.7(8)
B155 C161 C162 C163 179.8(5)
C161 C162 C163 C164 -0.4(10)
C162 C163 C164 C165 0.5(10)
C163 C164 C165 C166 -0.9(10)
C162 C161 C166 C165 -1.0(8)
B155 C161 C166 C165 179.9(5)
C164 C165 C166 C161 1.2(10)
C155 B155 C167 C172 -152.0(5)
C161 B155 C167 C172 88.1(6)
C173 B155 C167 C172 -31.4(7)
C155 B155 C167 C168 30.5(7)
C161 B155 C167 C168 -89.5(6)
C173 B155 C167 C168 151.0(5)
C172 C167 C168 C169 -4.3(9)
B155 C167 C168 C169 173.5(6)
C167 C168 C169 C170 4.7(10)
C168 C169 C170 C171 -1.7(10)
C169 C170 C171 C172 -1.3(9)
C168 C167 C172 C171 1.1(9)
B155 C167 C172 C171 -176.7(5)
C170 C171 C172 C167 1.6(9)
C155 B155 C173 C178 -93.1(5)
C161 B155 C173 C178 27.5(7)
C167 B155 C173 C178 145.4(5)
C155 B155 C173 C174 84.1(6)
C161 B155 C173 C174 -155.4(5)
C167 B155 C173 C174 -37.4(7)
C178 C173 C174 C175 0.3(8)
B155 C173 C174 C175 -177.0(5)
C173 C174 C175 C176 -0.2(9)
C174 C175 C176 C177 0.8(9)
C175 C176 C177 C178 -1.4(9)
C176 C177 C178 C173 1.6(8)
C174 C173 C178 C177 -1.0(7)
B155 C173 C178 C177 176.4(5)
C185 B179 C179 C180 -166.1(5)
C191 B179 C179 C180 70.0(6)
C197 B179 C179 C180 -44.5(6)
C185 B179 C179 C184 14.4(7)
C191 B179 C179 C184 -109.5(5)
C197 B179 C179 C184 136.0(5)
C184 C179 C180 C181 -3.2(8)
B179 C179 C180 C181 177.2(5)
C179 C180 C181 C182 0.6(9)
C180 C181 C182 C183 1.5(9)
C181 C182 C183 C184 -0.8(8)
C182 C183 C184 C179 -2.1(8)
C180 C179 C184 C183 4.0(7)
B179 C179 C184 C183 -176.5(5)
C191 B179 C185 C190 -7.8(6)
C179 B179 C185 C190 -131.5(5)
C197 B179 C185 C190 110.0(5)
C191 B179 C185 C186 172.0(4)
C179 B179 C185 C186 48.2(6)
C197 B179 C185 C186 -70.3(6)
C190 C185 C186 C187 -1.0(7)
B179 C185 C186 C187 179.2(4)
C185 C186 C187 C188 0.1(7)
C186 C187 C188 C189 0.4(7)
C187 C188 C189 C190 0.1(7)
C188 C189 C190 C185 -1.2(8)
C186 C185 C190 C189 1.6(7)
B179 C185 C190 C189 -178.7(5)
C185 B179 C191 C196 -118.0(5)
C179 B179 C191 C196 6.3(7)
C197 B179 C191 C196 120.9(5)
C185 B179 C191 C192 64.7(6)
C179 B179 C191 C192 -171.0(5)
C197 B179 C191 C192 -56.4(6)
C196 C191 C192 C193 -0.1(8)
B179 C191 C192 C193 177.5(5)
C191 C192 C193 C194 -0.5(9)
C192 C193 C194 C195 -0.1(9)
C193 C194 C195 C196 1.4(9)
C194 C195 C196 C191 -2.1(9)
C192 C191 C196 C195 1.4(8)
B179 C191 C196 C195 -176.0(5)
C185 B179 C197 C202 31.7(7)
C191 B179 C197 C202 152.3(5)
C179 B179 C197 C202 -90.0(5)
C185 B179 C197 C198 -153.1(5)
C191 B179 C197 C198 -32.5(6)
C179 B179 C197 C198 85.2(6)
C202 C197 C198 C199 3.1(8)
B179 C197 C198 C199 -172.5(5)
C197 C198 C199 C200 -1.8(9)
C198 C199 C200 C201 -1.2(10)
C199 C200 C201 C202 2.6(9)
C198 C197 C202 C201 -1.6(8)
B179 C197 C202 C201 173.8(5)
C200 C201 C202 C197 -1.2(9)

loop_
_cod_related_entry_id
_cod_related_entry_database
_cod_related_entry_code
1 ChemSpider 30660212
